data_7247364
loop_
_publ_author_name
'Li, Ying-Yu'
'Jin, Guan-Yu'
'Wang, Zhi-Qiang'
'Hu, Cong'
'Wang, Xue-Dong'
'Liu, Jian-Ming'
'Liu, Min'
'Han, Hong-Liang'
'Li, Zhong-Feng'
'Jin, Qiong-Hua'

_publ_section_title
;
 Facile fabrication and characterization of rare earth complexes based on
 Keggin-type polyoxometalate with highly efficient activity for
 photocatalytic degradation of MO
;
_journal_issue 41
_journal_name_full CrystEngComm
_journal_page_first 5851
_journal_page_last 5860
_journal_paper_doi 10.1039/D3CE00746D
_journal_volume 25
_journal_year 2023
_chemical_formula_sum 'C32 H77 Dy N O59 P7 W12'
_chemical_formula_weight 4005.44
_space_group_IT_number 14
_space_group_name_Hall '-P 2ybc'
_space_group_name_H-M_alt 'P 1 21/c 1'
_symmetry_cell_setting monoclinic
_symmetry_space_group_name_H-M 'P 1 21/c 1'
_atom_sites_solution_hydrogens geom
_atom_sites_solution_primary direct
_atom_sites_solution_secondary difmap
_audit_creation_method SHELXL-97
_audit_update_record
;
2023-05-15 deposited with the CCDC.	2023-09-12 downloaded from the CCDC.
;
_cell_angle_alpha 90.00
_cell_angle_beta 113.576(4)
_cell_angle_gamma 90.00
_cell_formula_units_Z 4
_cell_length_a 25.615(3)
_cell_length_b 14.6148(17)
_cell_length_c 24.466(2)
_cell_measurement_reflns_used 5048
_cell_measurement_temperature 298(2)
_cell_measurement_theta_max 26.989
_cell_measurement_theta_min 2.869
_cell_volume 8394.5(16)
_computing_cell_refinement 'Bruker SMART'
_computing_data_collection 'Bruker SMART'
_computing_data_reduction 'Bruker SHELXTL'
_computing_molecular_graphics 'Bruker SHELXTL'
_computing_publication_material 'Bruker SHELXTL'
_computing_structure_refinement 'SHELXL-97 (Sheldrick, 1997)'
_computing_structure_solution 'SHELXS-97 (Sheldrick, 1990)'
_diffrn_ambient_temperature 298(2)
_diffrn_measured_fraction_theta_full 0.996
_diffrn_measured_fraction_theta_max 0.996
_diffrn_measurement_device_type 'CCD area detector'
_diffrn_measurement_method 'phi and omega scans'
_diffrn_radiation_monochromator graphite
_diffrn_radiation_source 'fine-focus sealed tube'
_diffrn_radiation_type MoK\a
_diffrn_radiation_wavelength 0.71073
_diffrn_reflns_av_R_equivalents 0.0000
_diffrn_reflns_av_sigmaI/netI 0.1981
_diffrn_reflns_limit_h_max 27
_diffrn_reflns_limit_h_min -30
_diffrn_reflns_limit_k_max 17
_diffrn_reflns_limit_k_min 0
_diffrn_reflns_limit_l_max 29
_diffrn_reflns_limit_l_min 0
_diffrn_reflns_number 14753
_diffrn_reflns_theta_full 25.02
_diffrn_reflns_theta_max 25.02
_diffrn_reflns_theta_min 1.95
_exptl_absorpt_coefficient_mu 17.479
_exptl_absorpt_correction_T_max 0.1450
_exptl_absorpt_correction_T_min 0.0843
_exptl_absorpt_correction_type multi-scan
_exptl_absorpt_process_details sadabs
_exptl_crystal_colour colourless
_exptl_crystal_density_diffrn 3.169
_exptl_crystal_density_method 'not measured'
_exptl_crystal_description bulk
_exptl_crystal_F_000 7228
_exptl_crystal_size_max 0.28
_exptl_crystal_size_mid 0.26
_exptl_crystal_size_min 0.18
_refine_diff_density_max 6.957
_refine_diff_density_min -6.485
_refine_diff_density_rms 0.681
_refine_ls_extinction_method none
_refine_ls_goodness_of_fit_ref 1.097
_refine_ls_hydrogen_treatment mixed
_refine_ls_matrix_type full
_refine_ls_number_parameters 1062
_refine_ls_number_reflns 14753
_refine_ls_number_restraints 2642
_refine_ls_restrained_S_all 1.017
_refine_ls_R_factor_all 0.2048
_refine_ls_R_factor_gt 0.1173
_refine_ls_shift/su_max 0.003
_refine_ls_shift/su_mean 0.000
_refine_ls_structure_factor_coef Fsqd
_refine_ls_weighting_details 'calc w=1/[\s^2^(Fo^2^)+(0.1349P)^2^+0.0000P] where P=(Fo^2^+2Fc^2^)/3'
_refine_ls_weighting_scheme calc
_refine_ls_wR_factor_gt 0.2661
_refine_ls_wR_factor_ref 0.3110
_reflns_number_gt 7041
_reflns_number_total 14753
_reflns_threshold_expression >2sigma(I)
_cod_data_source_file d3ce00746d25.cif
_cod_data_source_block 201208e
_cod_depositor_comments
;
The following automatic conversions were performed:

data item '_symmetry_cell_setting' value 'Monoclinic' was changed to
'monoclinic' in accordance with the
/home/data/users/saulius/crontab/automatic-downloads/rss-feeds/RSC/lib/dictionaries/cif_core.dic
dictionary named 'cif_core.dic' version 2.4.2 last updated on
2011-04-26.

Automatic conversion script
Id: cif_fix_values 8170 2020-07-09 18:12:32Z antanas 

 Adding full bibliography for 7247364--7247369.cif.
;
_cod_original_cell_volume 8394.5(15)
_cod_original_sg_symbol_H-M P2(1)/c
_cod_database_code 7247364

loop_
_symmetry_equiv_pos_as_xyz
'x, y, z'
'-x, y+1/2, -z+1/2'
'-x, -y, -z'
'x, -y-1/2, z-1/2'

loop_
_atom_site_label
_atom_site_type_symbol
_atom_site_fract_x
_atom_site_fract_y
_atom_site_fract_z
_atom_site_U_iso_or_equiv
_atom_site_adp_type
_atom_site_occupancy
_atom_site_symmetry_multiplicity
_atom_site_calc_flag
_atom_site_refinement_flags
_atom_site_disorder_assembly
_atom_site_disorder_group
Dy1 Dy 0.75706(7) 0.53514(13) 0.75836(7) 0.0413(5) Uani 1 1 d . . .
W1 W 0.56514(7) 0.81416(11) 0.59747(6) 0.0459(4) Uani 1 1 d . . .
W2 W 0.49868(7) 0.77646(11) 0.44104(7) 0.0475(4) Uani 1 1 d . . .
W3 W 0.41408(7) 0.82498(11) 0.52303(7) 0.0491(4) Uani 1 1 d . . .
W4 W 0.41462(7) 1.04872(12) 0.58087(7) 0.0487(5) Uani 1 1 d . . .
W5 W 0.56532(7) 1.03672(11) 0.65623(6) 0.0454(4) Uani 1 1 d . . .
W6 W 0.65065(6) 0.99036(12) 0.57506(7) 0.0476(4) Uani 1 1 d . . .
W7 W 0.96399(7) 0.79613(11) 1.05656(7) 0.0442(4) Uani 1 1 d . . .
W8 W 1.02859(7) 0.98269(12) 1.15399(6) 0.0490(5) Uani 1 1 d . . .
W9 W 1.10990(8) 0.85081(12) 1.09347(7) 0.0543(5) Uani 1 1 d . . .
W10 W 1.07939(8) 0.86541(12) 0.93883(8) 0.0556(5) Uani 1 1 d . . .
W11 W 0.93310(7) 0.81546(11) 0.90183(7) 0.0443(4) Uani 1 1 d . . .
W12 W 0.85472(7) 0.94745(12) 0.96604(7) 0.0487(5) Uani 1 1 d . . .
N1 N 0.5953(15) 0.489(3) 0.5618(15) 0.081(10) Uani 1 1 d DU . .
O1 O 0.7970(12) 0.5381(19) 0.8600(11) 0.065(4) Uani 1 1 d U . .
O2 O 0.8692(11) 0.547(2) 0.9690(12) 0.069(4) Uani 1 1 d DU . .
O3 O 0.7687(12) 0.5204(18) 0.9487(11) 0.066(4) Uani 1 1 d DU . .
O4 O 0.7169(12) 0.664(2) 0.7818(12) 0.067(4) Uani 1 1 d U . .
O5 O 0.6416(13) 0.758(2) 0.7951(13) 0.084(5) Uani 1 1 d DU . .
O6 O 0.7438(13) 0.821(2) 0.8153(11) 0.073(4) Uani 1 1 d DU . .
O7 O 0.7749(12) 0.639(2) 0.7000(12) 0.066(4) Uani 1 1 d U . .
O8 O 0.7633(12) 0.660(2) 0.5931(13) 0.077(5) Uani 1 1 d DU . .
O9 O 0.8176(12) 0.769(2) 0.6667(12) 0.073(4) Uani 1 1 d DU . .
O10 O 0.8516(11) 0.5156(19) 0.7825(11) 0.063(4) Uani 1 1 d U . .
O11 O 0.9236(12) 0.4321(19) 0.7468(11) 0.065(4) Uani 1 1 d DU . .
O12 O 0.9541(11) 0.532(2) 0.8383(12) 0.070(4) Uani 1 1 d DU . .
O13 O 0.7504(13) 0.432(2) 0.6864(12) 0.077(4) Uani 1 1 d U . .
O14 O 0.7188(13) 0.340(2) 0.5905(12) 0.079(5) Uani 1 1 d DU . .
O15 O 0.7881(14) 0.275(2) 0.6874(13) 0.087(5) Uani 1 1 d DU . .
O16 O 0.7129(13) 0.419(2) 0.7823(12) 0.079(4) Uani 1 1 d U . .
O17 O 0.6885(14) 0.287(2) 0.8328(13) 0.091(5) Uani 1 1 d DU . .
O18 O 0.6114(14) 0.364(2) 0.7370(14) 0.093(5) Uani 1 1 d DU . .
O19 O 0.6627(11) 0.5586(19) 0.6831(11) 0.069(6) Uani 1 1 d U . .
H19E H 0.6474 0.5277 0.6506 0.082 Uiso 1 1 d R . .
H19F H 0.6465 0.6112 0.6775 0.082 Uiso 1 1 d R . .
O20 O 0.490(2) 0.896(4) 0.510(2) 0.061(4) Uani 0.50 1 d PU . .
O21 O 0.496(2) 1.052(4) 0.550(2) 0.059(4) Uani 0.50 1 d PU . .
O22 O 0.558(2) 1.022(4) 0.498(2) 0.058(5) Uani 0.50 1 d PU . .
O23 O 0.453(2) 1.020(4) 0.444(2) 0.055(6) Uani 0.50 1 d PU . .
O24 O 0.5502(12) 0.760(2) 0.5211(12) 0.070(4) Uani 1 1 d U . .
O25 O 0.4877(11) 0.7995(19) 0.5810(11) 0.066(4) Uani 1 1 d U . .
O26 O 0.5625(11) 0.901(2) 0.6491(11) 0.065(4) Uani 1 1 d U . .
O27 O 0.6269(12) 0.876(2) 0.5892(11) 0.065(4) Uani 1 1 d U . .
O28 O 0.5991(12) 0.7246(19) 0.6426(12) 0.066(6) Uani 1 1 d U . .
O29 O 0.4378(12) 0.764(2) 0.4685(11) 0.068(5) Uani 1 1 d U . .
O30 O 0.5562(12) 0.837(2) 0.4267(12) 0.071(5) Uani 1 1 d U . .
O31 O 0.4979(11) 0.674(2) 0.4151(12) 0.068(7) Uani 1 1 d U . .
O32 O 0.4084(11) 0.9192(19) 0.5713(11) 0.062(4) Uani 1 1 d U . .
O33 O 0.3772(12) 0.740(2) 0.5382(12) 0.066(7) Uani 1 1 d U . .
O34 O 0.4857(11) 1.0304(19) 0.6367(12) 0.067(4) Uani 1 1 d U . .
O35 O 0.3582(12) 1.0599(19) 0.5002(11) 0.066(5) Uani 1 1 d U . .
O36 O 0.3776(12) 1.066(2) 0.6176(12) 0.076(7) Uani 1 1 d U . .
O37 O 0.6290(11) 1.0413(19) 0.6325(11) 0.062(4) Uani 1 1 d U . .
O38 O 0.5485(11) 1.1540(19) 0.6229(11) 0.064(4) Uani 1 1 d U . .
O39 O 0.5945(12) 1.054(2) 0.7307(11) 0.071(7) Uani 1 1 d U . .
O40 O 0.6379(12) 1.1081(19) 0.5384(11) 0.068(5) Uani 1 1 d U . .
O41 O 0.7198(12) 0.9846(18) 0.6099(12) 0.065(6) Uani 1 1 d U . .
O42 O 1.014(2) 0.940(4) 1.049(2) 0.056(4) Uani 0.50 1 d PU . .
O43 O 0.992(2) 0.950(4) 0.942(2) 0.055(4) Uani 0.50 1 d PU . .
O44 O 0.939(2) 1.039(4) 0.984(2) 0.056(4) Uani 0.50 1 d PU . .
O45 O 1.041(2) 1.071(3) 1.008(2) 0.050(6) Uani 0.50 1 d PU . .
O46 O 0.9872(11) 0.8853(19) 1.1186(12) 0.065(4) Uani 1 1 d U . .
O47 O 1.0434(11) 0.7787(18) 1.0769(12) 0.064(4) Uani 1 1 d U . .
O48 O 0.9473(11) 0.7638(19) 0.9756(11) 0.061(3) Uani 1 1 d U . .
O49 O 0.8925(11) 0.8560(18) 1.0229(11) 0.059(4) Uani 1 1 d U . .
O50 O 0.9466(13) 0.702(2) 1.0837(13) 0.075(7) Uani 1 1 d U . .
O51 O 1.0907(11) 0.9180(18) 1.1472(11) 0.062(5) Uani 1 1 d U . .
O52 O 0.9633(11) 1.0544(18) 1.1222(11) 0.061(4) Uani 1 1 d U . .
O53 O 1.0390(12) 0.973(2) 1.2250(11) 0.068(7) Uani 1 1 d U . .
O54 O 1.1006(11) 0.8160(18) 1.0176(11) 0.061(4) Uani 1 1 d U . .
O55 O 1.1581(11) 0.7773(18) 1.1366(12) 0.067(7) Uani 1 1 d U . .
O56 O 1.0114(11) 0.8044(19) 0.9198(12) 0.063(4) Uani 1 1 d U . .
O57 O 1.1158(10) 0.8006(18) 0.9103(11) 0.058(6) Uani 1 1 d U . .
O58 O 0.8736(11) 0.8705(18) 0.9123(11) 0.059(4) Uani 1 1 d U . .
O59 O 0.9346(11) 0.9091(19) 0.8508(12) 0.063(4) Uani 1 1 d U . .
O60 O 0.8986(11) 0.7311(18) 0.8549(11) 0.063(6) Uani 1 1 d U . .
O61 O 0.8455(12) 1.0474(19) 0.9108(11) 0.066(4) Uani 1 1 d U . .
O62 O 0.8698(12) 1.0378(19) 1.0227(12) 0.067(4) Uani 1 1 d U . .
O63 O 0.7848(11) 0.9239(18) 0.9504(10) 0.055(5) Uani 1 1 d U . .
P1 P 0.8067(5) 0.5673(9) 0.9209(5) 0.062(3) Uani 1 1 d U . .
P2 P 0.7103(5) 0.7379(9) 0.8176(5) 0.064(3) Uani 1 1 d U . .
P3 P 0.8023(5) 0.6672(9) 0.6578(5) 0.064(3) Uani 1 1 d U . .
P4 P 0.9064(5) 0.5168(8) 0.7741(5) 0.059(2) Uani 1 1 d U . .
P5 P 0.7335(6) 0.3390(9) 0.6564(5) 0.071(3) Uani 1 1 d U . .
P6 P 0.6735(7) 0.3366(11) 0.7710(6) 0.088(3) Uani 1 1 d U . .
P7 P 0.5000 1.0000 0.5000 0.043(3) Uani 1 2 d SU . .
P8 P 1.0000 1.0000 1.0000 0.037(2) Uani 1 2 d SU . .
C1 C 0.7959(17) 0.686(3) 0.9217(18) 0.065(4) Uani 1 1 d U . .
H1A H 0.8118 0.7067 0.9628 0.078 Uiso 1 1 calc R . .
H1B H 0.8168 0.7158 0.9013 0.078 Uiso 1 1 calc R . .
C2 C 0.7347(18) 0.716(3) 0.8932(17) 0.067(4) Uani 1 1 d U . .
H2A H 0.7301 0.7708 0.9131 0.081 Uiso 1 1 calc R . .
H2B H 0.7110 0.6686 0.8994 0.081 Uiso 1 1 calc R . .
C3 C 0.9144(14) 0.528(2) 0.9503(18) 0.063(5) Uani 1 1 d DU . .
H3A H 0.9501 0.5461 0.9821 0.075 Uiso 1 1 calc R . .
H3B H 0.9091 0.5662 0.9160 0.075 Uiso 1 1 calc R . .
C4 C 0.9193(19) 0.428(2) 0.9340(19) 0.079(9) Uani 1 1 d DU . .
H4A H 0.9045 0.3891 0.9558 0.119 Uiso 1 1 calc R . .
H4B H 0.9586 0.4138 0.9439 0.119 Uiso 1 1 calc R . .
H4C H 0.8979 0.4198 0.8920 0.119 Uiso 1 1 calc R . .
C5 C 0.7500(19) 0.427(2) 0.9404(16) 0.075(5) Uani 1 1 d DU . .
H5A H 0.7601 0.4007 0.9095 0.090 Uiso 1 1 calc R . .
H5B H 0.7087 0.4268 0.9255 0.090 Uiso 1 1 calc R . .
C6 C 0.773(2) 0.364(3) 0.9948(19) 0.106(12) Uani 1 1 d DU . .
H6A H 0.8014 0.3966 1.0275 0.159 Uiso 1 1 calc R . .
H6B H 0.7900 0.3112 0.9855 0.159 Uiso 1 1 calc R . .
H6C H 0.7426 0.3462 1.0056 0.159 Uiso 1 1 calc R . .
C7 C 0.6310(19) 0.852(2) 0.8037(19) 0.080(5) Uani 1 1 d DU . .
H7A H 0.6130 0.8871 0.7672 0.097 Uiso 1 1 calc R . .
H7B H 0.6634 0.8846 0.8326 0.097 Uiso 1 1 calc R . .
C8 C 0.590(2) 0.814(4) 0.829(2) 0.117(12) Uani 1 1 d DU . .
H8A H 0.5678 0.8631 0.8355 0.175 Uiso 1 1 calc R . .
H8B H 0.6107 0.7836 0.8661 0.175 Uiso 1 1 calc R . .
H8C H 0.5643 0.7711 0.8012 0.175 Uiso 1 1 calc R . .
C9 C 0.7407(19) 0.849(3) 0.7581(13) 0.076(5) Uani 1 1 d DU . .
H9A H 0.7017 0.8619 0.7308 0.091 Uiso 1 1 calc R . .
H9B H 0.7567 0.8034 0.7407 0.091 Uiso 1 1 calc R . .
C10 C 0.777(2) 0.936(3) 0.773(2) 0.087(9) Uani 1 1 d DU . .
H10A H 0.7550 0.9855 0.7801 0.130 Uiso 1 1 calc R . .
H10B H 0.7871 0.9518 0.7410 0.130 Uiso 1 1 calc R . .
H10C H 0.8104 0.9263 0.8089 0.130 Uiso 1 1 calc R . .
C11 C 0.8585(17) 0.600(3) 0.6623(18) 0.066(5) Uani 1 1 d U . .
H11A H 0.8463 0.5362 0.6568 0.079 Uiso 1 1 calc R . .
H11B H 0.8700 0.6157 0.6302 0.079 Uiso 1 1 calc R . .
C12 C 0.9087(18) 0.609(3) 0.7209(18) 0.069(4) Uani 1 1 d U . .
H12A H 0.9080 0.6691 0.7378 0.083 Uiso 1 1 calc R . .
H12B H 0.9438 0.6043 0.7147 0.083 Uiso 1 1 calc R . .
C13 C 0.7079(13) 0.700(3) 0.5770(15) 0.076(5) Uani 1 1 d DU . .
H13A H 0.7114 0.7609 0.5932 0.091 Uiso 1 1 calc R . .
H13B H 0.6860 0.6631 0.5934 0.091 Uiso 1 1 calc R . .
C14 C 0.6776(19) 0.703(3) 0.5091(15) 0.086(9) Uani 1 1 d DU . .
H14A H 0.7052 0.7006 0.4919 0.129 Uiso 1 1 calc R . .
H14B H 0.6560 0.7583 0.4974 0.129 Uiso 1 1 calc R . .
H14C H 0.6524 0.6512 0.4955 0.129 Uiso 1 1 calc R . .
C15 C 0.8371(19) 0.803(3) 0.6232(17) 0.079(5) Uani 1 1 d DU . .
H15A H 0.8057 0.8013 0.5843 0.094 Uiso 1 1 calc R . .
H15B H 0.8668 0.7633 0.6221 0.094 Uiso 1 1 calc R . .
C16 C 0.860(2) 0.901(3) 0.635(2) 0.097(11) Uani 1 1 d DU . .
H16A H 0.8289 0.9434 0.6202 0.145 Uiso 1 1 calc R . .
H16B H 0.8854 0.9109 0.6156 0.145 Uiso 1 1 calc R . .
H16C H 0.8803 0.9097 0.6774 0.145 Uiso 1 1 calc R . .
C17 C 0.9226(17) 0.342(2) 0.7699(17) 0.068(5) Uani 1 1 d DU . .
H17A H 0.8845 0.3166 0.7537 0.082 Uiso 1 1 calc R . .
H17B H 0.9371 0.3426 0.8131 0.082 Uiso 1 1 calc R . .
C18 C 0.9623(17) 0.291(3) 0.7479(19) 0.081(11) Uani 1 1 d DU . .
H18A H 0.9596 0.3164 0.7108 0.122 Uiso 1 1 calc R . .
H18B H 0.9514 0.2273 0.7422 0.122 Uiso 1 1 calc R . .
H18C H 1.0008 0.2956 0.7769 0.122 Uiso 1 1 calc R . .
C19 C 1.0116(12) 0.538(3) 0.8435(16) 0.075(5) Uani 1 1 d DU . .
H19A H 1.0126 0.5756 0.8115 0.090 Uiso 1 1 calc R . .
H19B H 1.0240 0.4767 0.8382 0.090 Uiso 1 1 calc R . .
C20 C 1.0539(18) 0.576(3) 0.9027(17) 0.092(10) Uani 1 1 d DU . .
H20A H 1.0805 0.6152 0.8956 0.138 Uiso 1 1 calc R . .
H20B H 1.0740 0.5264 0.9283 0.138 Uiso 1 1 calc R . .
H20C H 1.0337 0.6101 0.9216 0.138 Uiso 1 1 calc R . .
C21 C 0.675(2) 0.290(3) 0.6625(19) 0.081(5) Uani 1 1 d U . .
H21A H 0.6443 0.3338 0.6490 0.097 Uiso 1 1 calc R . .
H21B H 0.6636 0.2378 0.6358 0.097 Uiso 1 1 calc R . .
C22 C 0.684(2) 0.257(3) 0.7266(19) 0.087(5) Uani 1 1 d U . .
H22A H 0.7229 0.2343 0.7463 0.104 Uiso 1 1 calc R . .
H22B H 0.6587 0.2062 0.7228 0.104 Uiso 1 1 calc R . .
C23 C 0.7504(19) 0.394(3) 0.5653(16) 0.084(6) Uani 1 1 d DU . .
H23A H 0.7900 0.3755 0.5823 0.101 Uiso 1 1 calc R . .
H23B H 0.7486 0.4582 0.5752 0.101 Uiso 1 1 calc R . .
C24 C 0.726(2) 0.383(4) 0.4977(16) 0.125(15) Uani 1 1 d DU . .
H24A H 0.7466 0.3355 0.4875 0.188 Uiso 1 1 calc R . .
H24B H 0.7305 0.4396 0.4798 0.188 Uiso 1 1 calc R . .
H24C H 0.6867 0.3673 0.4833 0.188 Uiso 1 1 calc R . .
C25 C 0.7829(18) 0.187(2) 0.6601(18) 0.087(5) Uani 1 1 d DU . .
H25A H 0.7791 0.1949 0.6192 0.104 Uiso 1 1 calc R . .
H25B H 0.7489 0.1572 0.6592 0.104 Uiso 1 1 calc R . .
C26 C 0.8350(18) 0.129(3) 0.694(2) 0.101(13) Uani 1 1 d DU . .
H26A H 0.8342 0.1103 0.7317 0.152 Uiso 1 1 calc R . .
H26B H 0.8690 0.1631 0.7016 0.152 Uiso 1 1 calc R . .
H26C H 0.8345 0.0751 0.6713 0.152 Uiso 1 1 calc R . .
C27 C 0.6562(18) 0.211(3) 0.838(2) 0.097(6) Uani 1 1 d DU . .
H27A H 0.6281 0.1926 0.7997 0.116 Uiso 1 1 calc R . .
H27B H 0.6366 0.2260 0.8639 0.116 Uiso 1 1 calc R . .
C28 C 0.699(2) 0.133(3) 0.866(2) 0.118(12) Uani 1 1 d DU . .
H28A H 0.7118 0.1098 0.8371 0.177 Uiso 1 1 calc R . .
H28B H 0.6804 0.0848 0.8785 0.177 Uiso 1 1 calc R . .
H28C H 0.7305 0.1557 0.9000 0.177 Uiso 1 1 calc R . .
C29 C 0.591(2) 0.429(3) 0.767(2) 0.097(6) Uani 1 1 d DU . .
H29A H 0.6238 0.4551 0.7989 0.116 Uiso 1 1 calc R . .
H29B H 0.5700 0.3951 0.7860 0.116 Uiso 1 1 calc R . .
C30 C 0.553(2) 0.510(3) 0.735(2) 0.117(11) Uani 1 1 d DU . .
H30A H 0.5156 0.4875 0.7096 0.176 Uiso 1 1 calc R . .
H30B H 0.5692 0.5411 0.7113 0.176 Uiso 1 1 calc R . .
H30C H 0.5494 0.5512 0.7639 0.176 Uiso 1 1 calc R . .
C31 C 0.571(2) 0.474(4) 0.5120(16) 0.090(10) Uani 1 1 d DU . .
C32 C 0.546(2) 0.441(4) 0.4497(17) 0.103(12) Uani 1 1 d DU . .
H32A H 0.5529 0.3767 0.4488 0.154 Uiso 1 1 calc R . .
H32B H 0.5619 0.4734 0.4262 0.154 Uiso 1 1 calc R . .
H32C H 0.5053 0.4513 0.4337 0.154 Uiso 1 1 calc R . .

loop_
_atom_site_aniso_label
_atom_site_aniso_U_11
_atom_site_aniso_U_22
_atom_site_aniso_U_33
_atom_site_aniso_U_23
_atom_site_aniso_U_13
_atom_site_aniso_U_12
Dy1 0.0533(11) 0.0383(11) 0.0242(9) -0.0072(8) 0.0070(8) -0.0007(9)
W1 0.0603(10) 0.0404(10) 0.0230(8) 0.0080(7) 0.0021(7) 0.0079(8)
W2 0.0621(11) 0.0354(9) 0.0334(9) -0.0116(7) 0.0070(8) -0.0016(8)
W3 0.0663(11) 0.0414(10) 0.0327(9) -0.0027(7) 0.0125(8) -0.0123(8)
W4 0.0666(11) 0.0469(11) 0.0340(9) 0.0004(8) 0.0216(8) 0.0068(8)
W5 0.0605(10) 0.0433(10) 0.0164(7) -0.0032(7) -0.0015(7) -0.0006(8)
W6 0.0448(9) 0.0471(10) 0.0313(9) -0.0023(7) -0.0055(7) 0.0019(8)
W7 0.0657(11) 0.0339(9) 0.0283(8) 0.0049(7) 0.0137(8) -0.0052(8)
W8 0.0730(11) 0.0523(11) 0.0201(8) 0.0024(7) 0.0171(8) -0.0021(9)
W9 0.0728(12) 0.0375(10) 0.0335(9) 0.0046(8) 0.0014(8) 0.0076(9)
W10 0.0836(13) 0.0426(10) 0.0524(11) -0.0175(8) 0.0396(10) -0.0042(9)
W11 0.0561(10) 0.0372(9) 0.0365(9) -0.0168(7) 0.0153(8) -0.0078(8)
W12 0.0604(11) 0.0503(11) 0.0334(9) -0.0152(8) 0.0168(8) -0.0153(8)
N1 0.081(12) 0.088(12) 0.077(12) -0.003(8) 0.035(8) 0.005(8)
O1 0.087(6) 0.060(6) 0.042(6) -0.007(6) 0.021(6) -0.004(6)
O2 0.089(7) 0.067(7) 0.045(7) -0.007(7) 0.020(7) 0.002(7)
O3 0.090(8) 0.061(8) 0.044(7) -0.010(7) 0.022(7) -0.003(7)
O4 0.090(6) 0.060(6) 0.044(6) -0.009(6) 0.019(6) -0.003(6)
O5 0.105(8) 0.071(8) 0.055(8) -0.010(8) 0.011(7) 0.003(8)
O6 0.100(7) 0.058(7) 0.047(7) -0.008(7) 0.014(7) -0.007(7)
O7 0.083(6) 0.067(6) 0.051(6) 0.000(6) 0.028(6) 0.006(6)
O8 0.092(8) 0.073(8) 0.060(8) 0.006(8) 0.025(7) 0.017(8)
O9 0.092(7) 0.067(7) 0.059(7) 0.008(7) 0.030(7) 0.007(7)
O10 0.081(6) 0.064(6) 0.046(6) -0.002(6) 0.027(5) 0.000(6)
O11 0.086(8) 0.064(8) 0.045(7) -0.009(7) 0.026(7) 0.003(7)
O12 0.082(7) 0.070(8) 0.051(7) -0.008(7) 0.020(7) 0.003(7)
O13 0.098(7) 0.076(7) 0.048(6) -0.013(6) 0.020(6) -0.010(6)
O14 0.101(9) 0.084(9) 0.044(8) -0.012(8) 0.021(8) -0.008(8)
O15 0.105(8) 0.078(8) 0.056(7) -0.014(7) 0.010(7) -0.011(7)
O16 0.100(7) 0.077(7) 0.051(6) -0.010(6) 0.021(6) -0.018(6)
O17 0.116(8) 0.084(8) 0.060(8) -0.003(8) 0.020(7) -0.031(8)
O18 0.112(8) 0.091(8) 0.063(8) -0.015(7) 0.021(7) -0.019(8)
O19 0.087(11) 0.050(11) 0.041(10) -0.003(10) -0.005(10) 0.000(10)
O20 0.077(7) 0.058(7) 0.038(6) -0.004(6) 0.012(6) -0.007(6)
O21 0.076(7) 0.054(7) 0.037(7) 0.000(7) 0.012(7) -0.005(7)
O22 0.076(8) 0.053(8) 0.034(7) -0.001(7) 0.010(7) -0.003(7)
O23 0.075(10) 0.051(10) 0.031(9) -0.001(9) 0.011(9) -0.007(9)
O24 0.080(7) 0.067(8) 0.048(7) -0.007(7) 0.011(7) -0.010(7)
O25 0.080(7) 0.064(7) 0.040(7) -0.009(6) 0.010(6) -0.007(7)
O26 0.080(7) 0.061(7) 0.041(6) -0.003(6) 0.012(6) -0.006(6)
O27 0.082(7) 0.061(7) 0.041(6) -0.004(6) 0.014(6) -0.003(6)
O28 0.089(11) 0.053(11) 0.047(10) -0.006(10) 0.019(10) 0.002(10)
O29 0.081(8) 0.067(8) 0.040(7) 0.001(7) 0.008(7) -0.004(7)
O30 0.080(8) 0.063(8) 0.049(8) 0.003(7) 0.003(7) -0.011(8)
O31 0.073(10) 0.064(10) 0.058(9) -0.010(8) 0.016(7) -0.002(8)
O32 0.082(7) 0.053(7) 0.035(7) 0.000(6) 0.006(6) -0.007(7)
O33 0.079(14) 0.065(15) 0.053(14) 0.019(12) 0.024(12) -0.010(13)
O34 0.081(7) 0.057(7) 0.047(7) 0.002(6) 0.007(6) -0.009(7)
O35 0.086(9) 0.053(9) 0.039(8) -0.007(8) 0.005(8) -0.009(8)
O36 0.075(15) 0.102(17) 0.038(13) 0.003(13) 0.009(12) 0.012(14)
O37 0.082(7) 0.056(7) 0.039(7) -0.005(7) 0.015(6) -0.001(7)
O38 0.079(8) 0.060(8) 0.042(7) 0.005(7) 0.012(7) 0.002(7)
O39 0.102(14) 0.075(14) 0.025(11) -0.015(11) 0.014(11) -0.025(12)
O40 0.092(9) 0.057(9) 0.036(8) -0.001(8) 0.005(8) 0.006(8)
O41 0.090(13) 0.044(13) 0.049(12) 0.001(11) 0.016(11) 0.001(12)
O42 0.071(6) 0.047(6) 0.048(6) 0.001(6) 0.020(6) 0.000(6)
O43 0.071(7) 0.048(7) 0.046(7) -0.003(7) 0.022(7) -0.001(7)
O44 0.073(7) 0.044(7) 0.047(7) -0.001(6) 0.020(6) 0.001(6)
O45 0.066(10) 0.037(10) 0.043(10) 0.005(9) 0.016(9) -0.004(10)
O46 0.076(7) 0.052(7) 0.053(7) 0.000(6) 0.012(6) 0.007(6)
O47 0.075(7) 0.051(7) 0.056(7) -0.001(6) 0.015(6) 0.004(7)
O48 0.075(6) 0.055(6) 0.051(6) -0.005(5) 0.024(5) 0.005(5)
O49 0.075(6) 0.050(6) 0.047(6) -0.008(6) 0.018(6) 0.008(6)
O50 0.106(13) 0.060(13) 0.063(13) 0.011(11) 0.039(11) -0.005(12)
O51 0.077(8) 0.043(8) 0.050(7) -0.008(7) 0.010(7) -0.001(7)
O52 0.076(7) 0.048(7) 0.052(7) 0.005(7) 0.019(7) 0.000(7)
O53 0.085(15) 0.078(16) 0.038(13) -0.008(12) 0.023(12) -0.011(13)
O54 0.078(7) 0.051(7) 0.051(7) -0.001(7) 0.023(7) -0.009(7)
O55 0.077(15) 0.032(13) 0.074(15) -0.005(12) 0.010(13) 0.014(12)
O56 0.072(7) 0.055(7) 0.057(7) 0.003(6) 0.021(6) 0.001(6)
O57 0.060(9) 0.056(10) 0.059(9) -0.006(7) 0.025(7) 0.000(7)
O58 0.076(6) 0.051(6) 0.045(6) -0.004(6) 0.018(6) 0.001(6)
O59 0.076(7) 0.054(7) 0.055(7) 0.002(7) 0.022(7) 0.000(7)
O60 0.082(11) 0.046(11) 0.047(10) -0.007(9) 0.010(9) 0.012(10)
O61 0.088(7) 0.050(7) 0.049(7) -0.001(7) 0.014(7) -0.009(7)
O62 0.084(7) 0.055(7) 0.050(7) 0.001(7) 0.013(7) 0.000(7)
O63 0.069(11) 0.054(11) 0.039(10) -0.016(10) 0.018(9) -0.019(10)
P1 0.082(5) 0.058(5) 0.042(5) -0.008(4) 0.020(4) -0.002(5)
P2 0.087(6) 0.057(5) 0.040(5) -0.005(4) 0.016(5) -0.001(5)
P3 0.085(6) 0.062(6) 0.051(5) 0.009(5) 0.035(4) 0.010(5)
P4 0.077(5) 0.056(5) 0.040(5) -0.001(4) 0.020(4) 0.006(5)
P5 0.095(6) 0.072(6) 0.038(5) -0.012(5) 0.017(5) -0.011(5)
P6 0.111(7) 0.091(7) 0.052(6) -0.010(5) 0.022(5) -0.027(6)
P7 0.064(5) 0.044(5) 0.020(4) -0.002(4) 0.016(4) -0.009(5)
P8 0.053(4) 0.032(4) 0.034(4) 0.000(4) 0.026(4) 0.001(4)
C1 0.085(6) 0.058(6) 0.046(6) -0.007(6) 0.019(6) -0.002(6)
C2 0.092(7) 0.060(7) 0.044(7) -0.011(7) 0.020(7) -0.004(7)
C3 0.082(7) 0.060(7) 0.043(7) -0.008(7) 0.021(7) -0.003(7)
C4 0.098(14) 0.059(14) 0.059(14) 0.002(13) 0.009(13) 0.006(14)
C5 0.099(8) 0.068(8) 0.048(8) -0.005(8) 0.019(8) -0.012(8)
C6 0.12(2) 0.09(2) 0.083(19) -0.001(19) 0.013(18) -0.006(19)
C7 0.103(8) 0.070(8) 0.053(8) -0.005(7) 0.014(7) -0.004(8)
C8 0.127(18) 0.095(18) 0.092(18) 0.002(17) 0.007(17) -0.013(18)
C9 0.099(8) 0.068(8) 0.052(8) -0.003(7) 0.020(7) -0.002(8)
C10 0.104(14) 0.073(14) 0.062(13) -0.005(13) 0.011(13) -0.011(13)
C11 0.083(7) 0.065(7) 0.052(7) 0.001(7) 0.028(7) 0.007(7)
C12 0.086(7) 0.066(7) 0.053(7) -0.002(7) 0.024(6) 0.006(7)
C13 0.091(8) 0.072(8) 0.059(8) 0.006(8) 0.024(8) 0.009(8)
C14 0.092(14) 0.075(15) 0.067(14) 0.007(14) 0.008(13) 0.024(14)
C15 0.093(8) 0.074(8) 0.064(8) 0.001(8) 0.025(8) 0.010(8)
C16 0.095(19) 0.08(2) 0.10(2) -0.005(19) 0.027(17) 0.028(18)
C17 0.086(8) 0.067(9) 0.047(8) -0.005(8) 0.021(8) 0.002(8)
C18 0.097(19) 0.057(18) 0.064(18) -0.005(17) 0.005(17) -0.002(17)
C19 0.087(9) 0.075(9) 0.054(8) -0.006(8) 0.019(8) 0.007(8)
C20 0.093(17) 0.086(18) 0.070(17) -0.008(16) 0.005(16) 0.009(16)
C21 0.102(8) 0.080(8) 0.049(7) -0.012(7) 0.019(7) -0.016(7)
C22 0.108(7) 0.083(8) 0.055(7) -0.009(7) 0.018(7) -0.020(7)
C23 0.101(10) 0.083(10) 0.054(9) -0.011(9) 0.015(9) -0.011(9)
C24 0.14(2) 0.12(3) 0.09(2) 0.01(2) 0.01(2) 0.00(2)
C25 0.106(9) 0.082(9) 0.055(8) -0.012(8) 0.014(8) -0.014(8)
C26 0.09(2) 0.09(2) 0.09(2) -0.02(2) 0.00(2) -0.01(2)
C27 0.115(10) 0.091(10) 0.065(9) -0.011(9) 0.017(9) -0.027(9)
C28 0.137(18) 0.098(19) 0.084(18) 0.009(17) 0.008(17) -0.029(18)
C29 0.114(9) 0.089(10) 0.069(9) -0.009(9) 0.016(9) -0.022(9)
C30 0.119(13) 0.114(13) 0.112(13) 0.000(9) 0.039(8) -0.003(9)
C31 0.090(12) 0.092(12) 0.089(12) -0.002(8) 0.035(8) 0.000(8)
C32 0.101(14) 0.100(14) 0.102(14) 0.000(8) 0.034(9) 0.000(8)

loop_
_atom_type_symbol
_atom_type_description
_atom_type_scat_dispersion_real
_atom_type_scat_dispersion_imag
_atom_type_scat_source
C C 0.0033 0.0016 'International Tables Vol C Tables 4.2.6.8 and 6.1.1.4'
H H 0.0000 0.0000 'International Tables Vol C Tables 4.2.6.8 and 6.1.1.4'
O O 0.0106 0.0060 'International Tables Vol C Tables 4.2.6.8 and 6.1.1.4'
N N 0.0061 0.0033 'International Tables Vol C Tables 4.2.6.8 and 6.1.1.4'
P P 0.1023 0.0942 'International Tables Vol C Tables 4.2.6.8 and 6.1.1.4'
Dy Dy -0.1892 4.4098 'International Tables Vol C Tables 4.2.6.8 and 6.1.1.4'
W W -0.8490 6.8722 'International Tables Vol C Tables 4.2.6.8 and 6.1.1.4'

loop_
_geom_angle_atom_site_label_1
_geom_angle_atom_site_label_2
_geom_angle_atom_site_label_3
_geom_angle
_geom_angle_site_symmetry_1
_geom_angle_site_symmetry_3
_geom_angle_publ_flag
O16 Dy1 O7 157.9(10) . . ?
O16 Dy1 O10 115.7(11) . . ?
O7 Dy1 O10 77.5(10) . . ?
O16 Dy1 O13 79.1(11) . . ?
O7 Dy1 O13 85.8(10) . . ?
O10 Dy1 O13 81.9(10) . . ?
O16 Dy1 O1 77.4(10) . . ?
O7 Dy1 O1 124.3(10) . . ?
O10 Dy1 O1 75.6(9) . . ?
O13 Dy1 O1 136.0(10) . . ?
O16 Dy1 O4 103.3(11) . . ?
O7 Dy1 O4 80.4(10) . . ?
O10 Dy1 O4 124.6(10) . . ?
O13 Dy1 O4 145.6(10) . . ?
O1 Dy1 O4 76.4(10) . . ?
O16 Dy1 O19 81.4(10) . . ?
O7 Dy1 O19 79.4(9) . . ?
O10 Dy1 O19 149.1(9) . . ?
O13 Dy1 O19 76.2(10) . . ?
O1 Dy1 O19 135.0(9) . . ?
O4 Dy1 O19 70.5(9) . . ?
O28 W1 O26 103.7(12) . . ?
O28 W1 O25 105.8(13) . . ?
O26 W1 O25 84.2(12) . . ?
O28 W1 O27 101.6(13) . . ?
O26 W1 O27 90.4(12) . . ?
O25 W1 O27 152.5(12) . . ?
O28 W1 O24 99.5(12) . . ?
O26 W1 O24 156.7(12) . . ?
O25 W1 O24 87.8(11) . . ?
O27 W1 O24 86.6(11) . . ?
O31 W2 O38 105.9(13) . 3_676 ?
O31 W2 O30 104.4(13) . . ?
O38 W2 O30 83.0(12) 3_676 . ?
O31 W2 O24 100.6(13) . . ?
O38 W2 O24 153.5(12) 3_676 . ?
O30 W2 O24 88.7(12) . . ?
O31 W2 O29 99.5(13) . . ?
O38 W2 O29 90.0(12) 3_676 . ?
O30 W2 O29 156.1(13) . . ?
O24 W2 O29 87.4(11) . . ?
O31 W2 O20 156.7(16) . . ?
O38 W2 O20 89.1(15) 3_676 . ?
O30 W2 O20 95.0(15) . . ?
O24 W2 O20 66.5(15) . . ?
O29 W2 O20 62.0(15) . . ?
O31 W2 O21 160.7(15) . 3_676 ?
O38 W2 O21 61.3(14) 3_676 3_676 ?
O30 W2 O21 61.5(15) . 3_676 ?
O24 W2 O21 92.6(14) . 3_676 ?
O29 W2 O21 95.1(15) . 3_676 ?
O20 W2 O21 42.6(16) . 3_676 ?
O33 W3 O40 106.5(13) . 3_676 ?
O33 W3 O32 102.3(13) . . ?
O40 W3 O32 84.9(12) 3_676 . ?
O33 W3 O25 99.6(13) . . ?
O40 W3 O25 153.8(13) 3_676 . ?
O32 W3 O25 88.7(11) . . ?
O33 W3 O29 99.9(13) . . ?
O40 W3 O29 90.3(12) 3_676 . ?
O32 W3 O29 157.7(12) . . ?
O25 W3 O29 86.1(11) . . ?
O33 W3 O20 157.6(17) . . ?
O40 W3 O20 91.4(16) 3_676 . ?
O32 W3 O20 92.4(16) . . ?
O25 W3 O20 63.5(15) . . ?
O29 W3 O20 65.9(16) . . ?
O33 W3 O22 161.3(16) . 3_676 ?
O40 W3 O22 61.4(15) 3_676 3_676 ?
O32 W3 O22 64.0(14) . 3_676 ?
O25 W3 O22 93.0(15) . 3_676 ?
O29 W3 O22 94.6(15) . 3_676 ?
O20 W3 O22 41.0(17) . 3_676 ?
O36 W4 O34 104.4(13) . . ?
O36 W4 O30 105.7(15) . 3_676 ?
O34 W4 O30 83.4(12) . 3_676 ?
O36 W4 O32 100.9(15) . . ?
O34 W4 O32 87.4(12) . . ?
O30 W4 O32 153.3(12) 3_676 . ?
O36 W4 O35 101.3(13) . . ?
O34 W4 O35 154.3(12) . . ?
O30 W4 O35 89.3(12) 3_676 . ?
O32 W4 O35 88.1(11) . . ?
O36 W4 O21 161.0(16) . . ?
O34 W4 O21 61.1(14) . . ?
O30 W4 O21 62.4(16) 3_676 . ?
O32 W4 O21 91.2(15) . . ?
O35 W4 O21 93.7(14) . . ?
O36 W4 O22 157.1(16) . 3_676 ?
O34 W4 O22 90.9(15) . 3_676 ?
O30 W4 O22 92.6(15) 3_676 3_676 ?
O32 W4 O22 62.3(14) . 3_676 ?
O35 W4 O22 64.8(14) . 3_676 ?
O21 W4 O22 41.7(16) . 3_676 ?
O39 W5 O38 105.0(13) . . ?
O39 W5 O34 104.3(12) . . ?
O38 W5 O34 84.1(12) . . ?
O39 W5 O37 104.8(12) . . ?
O38 W5 O37 85.0(12) . . ?
O34 W5 O37 150.8(11) . . ?
O39 W5 O26 103.2(13) . . ?
O38 W5 O26 151.7(11) . . ?
O34 W5 O26 86.1(11) . . ?
O37 W5 O26 90.7(11) . . ?
O39 W5 O23 162.7(16) . 3_676 ?
O38 W5 O23 87.4(14) . 3_676 ?
O34 W5 O23 88.9(14) . 3_676 ?
O37 W5 O23 63.6(14) . 3_676 ?
O26 W5 O23 65.8(14) . 3_676 ?
O39 W5 O21 158.5(17) . . ?
O38 W5 O21 61.5(15) . . ?
O34 W5 O21 59.8(14) . . ?
O37 W5 O21 91.2(14) . . ?
O26 W5 O21 90.7(14) . . ?
O23 W5 O21 38.9(16) 3_676 . ?
O41 W6 O37 102.4(12) . . ?
O41 W6 O27 102.9(12) . . ?
O37 W6 O27 90.1(12) . . ?
O41 W6 O40 103.7(13) . . ?
O37 W6 O40 87.0(12) . . ?
O27 W6 O40 153.2(12) . . ?
O41 W6 O35 99.8(12) . 3_676 ?
O37 W6 O35 157.8(12) . 3_676 ?
O27 W6 O35 84.9(11) . 3_676 ?
O40 W6 O35 87.8(11) . 3_676 ?
O41 W6 O22 160.2(15) . . ?
O37 W6 O22 91.1(14) . . ?
O27 W6 O22 91.4(15) . . ?
O40 W6 O22 62.0(15) . . ?
O35 W6 O22 67.5(15) 3_676 . ?
O41 W6 O23 160.4(14) . 3_676 ?
O37 W6 O23 63.6(14) . 3_676 ?
O27 W6 O23 65.2(15) . 3_676 ?
O40 W6 O23 89.8(14) . 3_676 ?
O35 W6 O23 94.8(14) 3_676 3_676 ?
O22 W6 O23 39.4(16) . 3_676 ?
O50 W7 O49 100.8(13) . . ?
O50 W7 O46 107.1(13) . . ?
O49 W7 O46 88.3(11) . . ?
O50 W7 O47 102.4(13) . . ?
O49 W7 O47 156.8(12) . . ?
O46 W7 O47 85.6(12) . . ?
O50 W7 O48 103.1(13) . . ?
O49 W7 O48 83.5(11) . . ?
O46 W7 O48 149.7(12) . . ?
O47 W7 O48 90.6(11) . . ?
O50 W7 O45 161.9(16) . 3_777 ?
O49 W7 O45 64.5(14) . 3_777 ?
O46 W7 O45 83.8(14) . 3_777 ?
O47 W7 O45 92.6(14) . 3_777 ?
O48 W7 O45 66.3(14) . 3_777 ?
O50 W7 O42 161.8(16) . . ?
O49 W7 O42 90.7(15) . . ?
O46 W7 O42 58.8(14) . . ?
O47 W7 O42 67.1(14) . . ?
O48 W7 O42 92.1(14) . . ?
O45 W7 O42 35.8(15) 3_777 . ?
O53 W8 O46 104.7(13) . . ?
O53 W8 O52 103.3(13) . . ?
O46 W8 O52 89.2(12) . . ?
O53 W8 O59 105.5(13) . 3_777 ?
O46 W8 O59 149.8(12) . 3_777 ?
O52 W8 O59 83.6(12) . 3_777 ?
O53 W8 O51 104.9(13) . . ?
O46 W8 O51 85.3(12) . . ?
O52 W8 O51 151.8(11) . . ?
O59 W8 O51 87.4(11) 3_777 . ?
O53 W8 O43 160.6(16) . 3_777 ?
O46 W8 O43 89.9(15) . 3_777 ?
O52 W8 O43 63.6(14) . 3_777 ?
O59 W8 O43 60.6(15) 3_777 3_777 ?
O51 W8 O43 88.7(14) . 3_777 ?
O53 W8 O42 160.6(16) . . ?
O46 W8 O42 59.2(15) . . ?
O52 W8 O42 88.2(14) . . ?
O59 W8 O42 91.1(14) 3_777 . ?
O51 W8 O42 65.2(14) . . ?
O43 W8 O42 38.7(16) 3_777 . ?
O55 W9 O54 103.1(13) . . ?
O55 W9 O51 103.4(13) . . ?
O54 W9 O51 153.2(12) . . ?
O55 W9 O47 98.7(13) . . ?
O54 W9 O47 83.6(12) . . ?
O51 W9 O47 88.7(12) . . ?
O55 W9 O61 103.3(13) . 3_777 ?
O54 W9 O61 89.9(11) . 3_777 ?
O51 W9 O61 87.7(12) . 3_777 ?
O47 W9 O61 157.9(12) . 3_777 ?
O55 W9 O44 161.9(16) . 3_777 ?
O54 W9 O44 64.9(14) . 3_777 ?
O51 W9 O44 90.1(14) . 3_777 ?
O47 W9 O44 93.4(15) . 3_777 ?
O61 W9 O44 64.8(15) 3_777 3_777 ?
O57 W10 O56 104.5(12) . . ?
O57 W10 O52 105.6(12) . 3_777 ?
O56 W10 O52 84.8(12) . 3_777 ?
O57 W10 O62 104.1(12) . 3_777 ?
O56 W10 O62 151.3(12) . 3_777 ?
O52 W10 O62 89.7(12) 3_777 3_777 ?
O57 W10 O54 103.0(12) . . ?
O56 W10 O54 86.0(11) . . ?
O52 W10 O54 151.3(11) 3_777 . ?
O62 W10 O54 85.4(11) 3_777 . ?
O60 W11 O58 100.3(12) . . ?
O60 W11 O48 102.2(13) . . ?
O58 W11 O48 83.9(11) . . ?
O60 W11 O59 103.2(13) . . ?
O58 W11 O59 90.7(12) . . ?
O48 W11 O59 154.6(12) . . ?
O60 W11 O56 108.6(12) . . ?
O58 W11 O56 151.1(12) . . ?
O48 W11 O56 87.8(11) . . ?
O59 W11 O56 85.1(12) . . ?
O60 W11 O43 160.6(15) . . ?
O58 W11 O43 90.1(15) . . ?
O48 W11 O43 95.1(14) . . ?
O59 W11 O43 59.9(14) . . ?
O56 W11 O43 63.1(15) . . ?
O63 W12 O62 101.4(12) . . ?
O63 W12 O49 101.8(12) . . ?
O62 W12 O49 93.5(11) . . ?
O63 W12 O58 104.8(11) . . ?
O62 W12 O58 153.6(12) . . ?
O49 W12 O58 84.0(11) . . ?
O63 W12 O61 99.8(12) . . ?
O62 W12 O61 85.1(12) . . ?
O49 W12 O61 158.2(12) . . ?
O58 W12 O61 87.6(11) . . ?
O63 W12 O44 158.2(15) . . ?
O62 W12 O44 64.1(15) . . ?
O49 W12 O44 95.7(15) . . ?
O58 W12 O44 89.9(14) . . ?
O61 W12 O44 64.2(14) . . ?
O63 W12 O45 162.2(15) . 3_777 ?
O62 W12 O45 90.3(15) . 3_777 ?
O49 W12 O45 63.8(14) . 3_777 ?
O58 W12 O45 64.9(14) . 3_777 ?
O61 W12 O45 94.4(14) . 3_777 ?
O44 W12 O45 39.6(16) . 3_777 ?
P1 O1 Dy1 158.4(18) . . ?
C3 O2 P1 120(2) . . ?
C5 O3 P1 126(3) . . ?
P2 O4 Dy1 158.0(18) . . ?
C7 O5 P2 111(3) . . ?
C9 O6 P2 117(2) . . ?
P3 O7 Dy1 151.8(17) . . ?
C13 O8 P3 116(2) . . ?
C15 O9 P3 112(2) . . ?
P4 O10 Dy1 157.5(17) . . ?
C17 O11 P4 120(2) . . ?
C19 O12 P4 117(2) . . ?
P5 O13 Dy1 152.1(19) . . ?
C23 O14 P5 122(3) . . ?
C25 O15 P5 114(3) . . ?
P6 O16 Dy1 156.5(18) . . ?
C27 O17 P6 121(3) . . ?
C29 O18 P6 115(3) . . ?
Dy1 O19 H19E 125.4 . . ?
Dy1 O19 H19F 121.5 . . ?
H19E O19 H19F 108.0 . . ?
P7 O20 O22 56(3) . 3_676 ?
P7 O20 O21 51(2) . 3_676 ?
O22 O20 O21 89(4) 3_676 3_676 ?
P7 O20 W3 130(3) . . ?
O22 O20 W3 74(3) 3_676 . ?
O21 O20 W3 138(3) 3_676 . ?
P7 O20 W2 120(3) . . ?
O22 O20 W2 133(3) 3_676 . ?
O21 O20 W2 69(2) 3_676 . ?
W3 O20 W2 95.0(19) . . ?
P7 O21 O23 55(2) . 3_676 ?
P7 O21 O22 56(2) . 3_676 ?
O23 O21 O22 93(4) 3_676 3_676 ?
P7 O21 O20 56(2) . 3_676 ?
O23 O21 O20 85(3) 3_676 3_676 ?
O22 O21 O20 94(3) 3_676 3_676 ?
P7 O21 W4 126(3) . . ?
O23 O21 W4 135(3) 3_676 . ?
O22 O21 W4 70(2) 3_676 . ?
O20 O21 W4 136(3) 3_676 . ?
P7 O21 W5 124(3) . . ?
O23 O21 W5 69(2) 3_676 . ?
O22 O21 W5 133(3) 3_676 . ?
O20 O21 W5 126(3) 3_676 . ?
W4 O21 W5 91.2(16) . . ?
P7 O21 W2 124(3) . 3_676 ?
O23 O21 W2 128(3) 3_676 3_676 ?
O22 O21 W2 131(3) 3_676 3_676 ?
O20 O21 W2 68(2) 3_676 3_676 ?
W4 O21 W2 91.0(18) . 3_676 ?
W5 O21 W2 90.4(16) . 3_676 ?
P7 O22 O23 54(2) . 3_676 ?
P7 O22 O20 58(3) . 3_676 ?
O23 O22 O20 90(4) 3_676 3_676 ?
P7 O22 O21 52(2) . 3_676 ?
O23 O22 O21 89(3) 3_676 3_676 ?
O20 O22 O21 91(4) 3_676 3_676 ?
P7 O22 W6 127(3) . . ?
O23 O22 W6 73(3) 3_676 . ?
O20 O22 W6 132(3) 3_676 . ?
O21 O22 W6 132(3) 3_676 . ?
P7 O22 W3 124(3) . 3_676 ?
O23 O22 W3 132(3) 3_676 3_676 ?
O20 O22 W3 65(3) 3_676 3_676 ?
O21 O22 W3 129(3) 3_676 3_676 ?
W6 O22 W3 93.6(18) . 3_676 ?
P7 O22 W4 120(3) . 3_676 ?
O23 O22 W4 134(3) 3_676 3_676 ?
O20 O22 W4 128(3) 3_676 3_676 ?
O21 O22 W4 68(2) 3_676 3_676 ?
W6 O22 W4 92.1(18) . 3_676 ?
W3 O22 W4 91.2(17) 3_676 3_676 ?
P7 O23 O21 57(3) . 3_676 ?
P7 O23 O22 59(3) . 3_676 ?
O21 O23 O22 96(4) 3_676 3_676 ?
P7 O23 W5 129(3) . 3_676 ?
O21 O23 W5 72(2) 3_676 3_676 ?
O22 O23 W5 134(3) 3_676 3_676 ?
P7 O23 W6 126(3) . 3_676 ?
O21 O23 W6 137(3) 3_676 3_676 ?
O22 O23 W6 67(2) 3_676 3_676 ?
W5 O23 W6 91.7(16) 3_676 3_676 ?
W2 O24 W1 137.9(17) . . ?
W1 O25 W3 142.4(16) . . ?
W1 O26 W5 138.6(15) . . ?
W6 O27 W1 142.5(16) . . ?
W3 O29 W2 136.9(16) . . ?
W2 O30 W4 144.8(18) . 3_676 ?
W3 O32 W4 142.1(15) . . ?
W4 O34 W5 146.9(16) . . ?
W6 O35 W4 134.8(16) 3_676 . ?
W6 O37 W5 138.9(15) . . ?
W2 O38 W5 146.0(16) 3_676 . ?
W3 O40 W6 142.6(16) 3_676 . ?
P8 O42 O45 58(3) . 3_777 ?
P8 O42 O43 60(3) . 3_777 ?
O45 O42 O43 98(4) 3_777 3_777 ?
P8 O42 O44 58(2) . 3_777 ?
O45 O42 O44 98(4) 3_777 3_777 ?
O43 O42 O44 90(3) 3_777 3_777 ?
P8 O42 W7 129(3) . . ?
O45 O42 W7 71(3) 3_777 . ?
O43 O42 W7 138(3) 3_777 . ?
O44 O42 W7 131(3) 3_777 . ?
P8 O42 W8 126(3) . . ?
O45 O42 W8 131(3) 3_777 . ?
O43 O42 W8 66(2) 3_777 . ?
O44 O42 W8 126(3) 3_777 . ?
W7 O42 W8 90.2(16) . . ?
P8 O43 O42 52(2) . 3_777 ?
P8 O43 O45 51(2) . 3_777 ?
O42 O43 O45 89(3) 3_777 3_777 ?
P8 O43 W8 127(3) . 3_777 ?
O42 O43 W8 75(3) 3_777 3_777 ?
O45 O43 W8 141(3) 3_777 3_777 ?
P8 O43 W11 126(3) . . ?
O42 O43 W11 141(3) 3_777 . ?
O45 O43 W11 76(2) 3_777 . ?
W8 O43 W11 94.7(17) 3_777 . ?
P8 O44 O45 52(2) . 3_777 ?
P8 O44 O42 51(2) . 3_777 ?
O45 O44 O42 89(3) 3_777 3_777 ?
P8 O44 W9 127(3) . 3_777 ?
O45 O44 W9 140(3) 3_777 3_777 ?
O42 O44 W9 76(2) 3_777 3_777 ?
P8 O44 W12 125(3) . . ?
O45 O44 W12 73(2) 3_777 . ?
O42 O44 W12 139(3) 3_777 . ?
W9 O44 W12 94.3(18) 3_777 . ?
P8 O45 O42 57(3) . 3_777 ?
P8 O45 O44 59(3) . 3_777 ?
O42 O45 O44 97(4) 3_777 3_777 ?
P8 O45 O43 57(2) . 3_777 ?
O42 O45 O43 96(4) 3_777 3_777 ?
O44 O45 O43 88(3) 3_777 3_777 ?
P8 O45 W7 129(3) . 3_777 ?
O42 O45 W7 73(3) 3_777 3_777 ?
O44 O45 W7 139(3) 3_777 3_777 ?
O43 O45 W7 132(3) 3_777 3_777 ?
P8 O45 W12 127(3) . 3_777 ?
O42 O45 W12 135(3) 3_777 3_777 ?
O44 O45 W12 68(2) 3_777 3_777 ?
O43 O45 W12 124(3) 3_777 3_777 ?
W7 O45 W12 91.1(15) 3_777 3_777 ?
W8 O46 W7 150.4(16) . . ?
W9 O47 W7 138.7(15) . . ?
W11 O48 W7 141.6(16) . . ?
W12 O49 W7 140.0(15) . . ?
W9 O51 W8 141.9(15) . . ?
W8 O52 W10 145.9(15) . 3_777 ?
W9 O54 W10 140.9(16) . . ?
W10 O56 W11 146.0(16) . . ?
W11 O58 W12 143.1(15) . . ?
W11 O59 W8 144.1(15) . 3_777 ?
W9 O61 W12 135.9(15) 3_777 . ?
W12 O62 W10 143.6(16) . 3_777 ?
O1 P1 O3 115.7(16) . . ?
O1 P1 O2 114.0(16) . . ?
O3 P1 O2 102.4(16) . . ?
O1 P1 C1 109.5(19) . . ?
O3 P1 C1 107.6(18) . . ?
O2 P1 C1 107.1(18) . . ?
O4 P2 O6 112.1(18) . . ?
O4 P2 O5 107.7(17) . . ?
O6 P2 O5 112.8(18) . . ?
O4 P2 C2 116(2) . . ?
O6 P2 C2 102.9(19) . . ?
O5 P2 C2 105.7(19) . . ?
O8 P3 O7 113.8(18) . . ?
O8 P3 O9 104.0(17) . . ?
O7 P3 O9 109.3(16) . . ?
O8 P3 C11 102.5(18) . . ?
O7 P3 C11 113.7(19) . . ?
O9 P3 C11 113(2) . . ?
O10 P4 O11 119.5(17) . . ?
O10 P4 O12 105.2(15) . . ?
O11 P4 O12 107.6(16) . . ?
O10 P4 C12 113.1(18) . . ?
O11 P4 C12 100.4(17) . . ?
O12 P4 C12 111.0(18) . . ?
O14 P5 O13 114.0(18) . . ?
O14 P5 O15 108.2(18) . . ?
O13 P5 O15 105.3(17) . . ?
O14 P5 C21 104(2) . . ?
O13 P5 C21 115(2) . . ?
O15 P5 C21 110(2) . . ?
O16 P6 O18 111(2) . . ?
O16 P6 O17 107.3(17) . . ?
O18 P6 O17 116(2) . . ?
O16 P6 C22 113(2) . . ?
O18 P6 C22 103(2) . . ?
O17 P6 C22 105(2) . . ?
O23 P7 O23 180.000(19) . 3_676 ?
O23 P7 O21 69(3) . 3_676 ?
O23 P7 O21 111(3) 3_676 3_676 ?
O23 P7 O21 111(3) . . ?
O23 P7 O21 69(3) 3_676 . ?
O21 P7 O21 180(2) 3_676 . ?
O23 P7 O22 67(3) . 3_676 ?
O23 P7 O22 113(3) 3_676 3_676 ?
O21 P7 O22 108(3) 3_676 3_676 ?
O21 P7 O22 72(3) . 3_676 ?
O23 P7 O22 113(3) . . ?
O23 P7 O22 67(3) 3_676 . ?
O21 P7 O22 72(3) 3_676 . ?
O21 P7 O22 108(3) . . ?
O22 P7 O22 180.000(8) 3_676 . ?
O23 P7 O20 102(3) . . ?
O23 P7 O20 78(3) 3_676 . ?
O21 P7 O20 73(3) 3_676 . ?
O21 P7 O20 107(3) . . ?
O22 P7 O20 65(3) 3_676 . ?
O22 P7 O20 115(3) . . ?
O23 P7 O20 78(3) . 3_676 ?
O23 P7 O20 102(3) 3_676 3_676 ?
O21 P7 O20 107(3) 3_676 3_676 ?
O21 P7 O20 73(3) . 3_676 ?
O22 P7 O20 115(3) 3_676 3_676 ?
O22 P7 O20 65(3) . 3_676 ?
O20 P7 O20 180(4) . 3_676 ?
O42 P8 O42 180.00(3) 3_777 . ?
O42 P8 O45 65(3) 3_777 . ?
O42 P8 O45 115(3) . . ?
O42 P8 O45 115(3) 3_777 3_777 ?
O42 P8 O45 65(3) . 3_777 ?
O45 P8 O45 180(4) . 3_777 ?
O42 P8 O43 67(3) 3_777 . ?
O42 P8 O43 113(3) . . ?
O45 P8 O43 107(3) . . ?
O45 P8 O43 73(3) 3_777 . ?
O42 P8 O43 113(3) 3_777 3_777 ?
O42 P8 O43 67(3) . 3_777 ?
O45 P8 O43 73(3) . 3_777 ?
O45 P8 O43 107(3) 3_777 3_777 ?
O43 P8 O43 180.00(2) . 3_777 ?
O42 P8 O44 71(3) 3_777 . ?
O42 P8 O44 109(3) . . ?
O45 P8 O44 112(3) . . ?
O45 P8 O44 68(3) 3_777 . ?
O43 P8 O44 101(3) . . ?
O43 P8 O44 79(3) 3_777 . ?
O42 P8 O44 109(3) 3_777 3_777 ?
O42 P8 O44 71(3) . 3_777 ?
O45 P8 O44 68(3) . 3_777 ?
O45 P8 O44 112(3) 3_777 3_777 ?
O43 P8 O44 79(3) . 3_777 ?
O43 P8 O44 101(3) 3_777 3_777 ?
O44 P8 O44 180.00(3) . 3_777 ?
C2 C1 P1 115(3) . . ?
C2 C1 H1A 108.5 . . ?
P1 C1 H1A 108.5 . . ?
C2 C1 H1B 108.5 . . ?
P1 C1 H1B 108.5 . . ?
H1A C1 H1B 107.5 . . ?
C1 C2 P2 114(3) . . ?
C1 C2 H2A 108.7 . . ?
P2 C2 H2A 108.7 . . ?
C1 C2 H2B 108.7 . . ?
P2 C2 H2B 108.7 . . ?
H2A C2 H2B 107.6 . . ?
O2 C3 C4 115(3) . . ?
O2 C3 H3A 108.5 . . ?
C4 C3 H3A 108.5 . . ?
O2 C3 H3B 108.5 . . ?
C4 C3 H3B 108.5 . . ?
H3A C3 H3B 107.5 . . ?
C3 C4 H4A 109.5 . . ?
C3 C4 H4B 109.5 . . ?
H4A C4 H4B 109.5 . . ?
C3 C4 H4C 109.5 . . ?
H4A C4 H4C 109.5 . . ?
H4B C4 H4C 109.5 . . ?
O3 C5 C6 117(3) . . ?
O3 C5 H5A 108.0 . . ?
C6 C5 H5A 108.0 . . ?
O3 C5 H5B 108.0 . . ?
C6 C5 H5B 108.0 . . ?
H5A C5 H5B 107.3 . . ?
C5 C6 H6A 109.5 . . ?
C5 C6 H6B 109.5 . . ?
H6A C6 H6B 109.5 . . ?
C5 C6 H6C 109.5 . . ?
H6A C6 H6C 109.5 . . ?
H6B C6 H6C 109.5 . . ?
O5 C7 C8 85(3) . . ?
O5 C7 H7A 114.5 . . ?
C8 C7 H7A 114.5 . . ?
O5 C7 H7B 114.5 . . ?
C8 C7 H7B 114.5 . . ?
H7A C7 H7B 111.6 . . ?
C7 C8 H8A 109.5 . . ?
C7 C8 H8B 109.5 . . ?
H8A C8 H8B 109.5 . . ?
C7 C8 H8C 109.5 . . ?
H8A C8 H8C 109.5 . . ?
H8B C8 H8C 109.5 . . ?
O6 C9 C10 102(3) . . ?
O6 C9 H9A 111.4 . . ?
C10 C9 H9A 111.4 . . ?
O6 C9 H9B 111.4 . . ?
C10 C9 H9B 111.4 . . ?
H9A C9 H9B 109.3 . . ?
C9 C10 H10A 109.5 . . ?
C9 C10 H10B 109.5 . . ?
H10A C10 H10B 109.5 . . ?
C9 C10 H10C 109.5 . . ?
H10A C10 H10C 109.5 . . ?
H10B C10 H10C 109.5 . . ?
C12 C11 P3 113(3) . . ?
C12 C11 H11A 109.1 . . ?
P3 C11 H11A 109.1 . . ?
C12 C11 H11B 109.1 . . ?
P3 C11 H11B 109.1 . . ?
H11A C11 H11B 107.8 . . ?
C11 C12 P4 110(3) . . ?
C11 C12 H12A 109.7 . . ?
P4 C12 H12A 109.7 . . ?
C11 C12 H12B 109.7 . . ?
P4 C12 H12B 109.7 . . ?
H12A C12 H12B 108.2 . . ?
O8 C13 C14 109(3) . . ?
O8 C13 H13A 109.8 . . ?
C14 C13 H13A 109.8 . . ?
O8 C13 H13B 109.8 . . ?
C14 C13 H13B 109.8 . . ?
H13A C13 H13B 108.3 . . ?
C13 C14 H14A 109.5 . . ?
C13 C14 H14B 109.5 . . ?
H14A C14 H14B 109.5 . . ?
C13 C14 H14C 109.5 . . ?
H14A C14 H14C 109.5 . . ?
H14B C14 H14C 109.5 . . ?
O9 C15 C16 114(4) . . ?
O9 C15 H15A 108.8 . . ?
C16 C15 H15A 108.8 . . ?
O9 C15 H15B 108.8 . . ?
C16 C15 H15B 108.8 . . ?
H15A C15 H15B 107.7 . . ?
C15 C16 H16A 109.5 . . ?
C15 C16 H16B 109.5 . . ?
H16A C16 H16B 109.5 . . ?
C15 C16 H16C 109.5 . . ?
H16A C16 H16C 109.5 . . ?
H16B C16 H16C 109.5 . . ?
O11 C17 C18 101(3) . . ?
O11 C17 H17A 111.5 . . ?
C18 C17 H17A 111.5 . . ?
O11 C17 H17B 111.5 . . ?
C18 C17 H17B 111.5 . . ?
H17A C17 H17B 109.3 . . ?
C17 C18 H18A 109.5 . . ?
C17 C18 H18B 109.5 . . ?
H18A C18 H18B 109.5 . . ?
C17 C18 H18C 109.5 . . ?
H18A C18 H18C 109.5 . . ?
H18B C18 H18C 109.5 . . ?
O12 C19 C20 115(3) . . ?
O12 C19 H19A 108.6 . . ?
C20 C19 H19A 108.6 . . ?
O12 C19 H19B 108.6 . . ?
C20 C19 H19B 108.6 . . ?
H19A C19 H19B 107.5 . . ?
C19 C20 H20A 109.5 . . ?
C19 C20 H20B 109.5 . . ?
H20A C20 H20B 109.5 . . ?
C19 C20 H20C 109.5 . . ?
H20A C20 H20C 109.5 . . ?
H20B C20 H20C 109.5 . . ?
C22 C21 P5 115(3) . . ?
C22 C21 H21A 108.4 . . ?
P5 C21 H21A 108.4 . . ?
C22 C21 H21B 108.4 . . ?
P5 C21 H21B 108.4 . . ?
H21A C21 H21B 107.5 . . ?
C21 C22 P6 116(4) . . ?
C21 C22 H22A 108.3 . . ?
P6 C22 H22A 108.3 . . ?
C21 C22 H22B 108.3 . . ?
P6 C22 H22B 108.3 . . ?
H22A C22 H22B 107.4 . . ?
O14 C23 C24 111(4) . . ?
O14 C23 H23A 109.5 . . ?
C24 C23 H23A 109.5 . . ?
O14 C23 H23B 109.5 . . ?
C24 C23 H23B 109.5 . . ?
H23A C23 H23B 108.1 . . ?
C23 C24 H24A 109.5 . . ?
C23 C24 H24B 109.5 . . ?
H24A C24 H24B 109.5 . . ?
C23 C24 H24C 109.5 . . ?
H24A C24 H24C 109.5 . . ?
H24B C24 H24C 109.5 . . ?
O15 C25 C26 111(4) . . ?
O15 C25 H25A 109.5 . . ?
C26 C25 H25A 109.5 . . ?
O15 C25 H25B 109.5 . . ?
C26 C25 H25B 109.5 . . ?
H25A C25 H25B 108.1 . . ?
C25 C26 H26A 109.5 . . ?
C25 C26 H26B 109.5 . . ?
H26A C26 H26B 109.5 . . ?
C25 C26 H26C 109.5 . . ?
H26A C26 H26C 109.5 . . ?
H26B C26 H26C 109.5 . . ?
O17 C27 C28 107(4) . . ?
O17 C27 H27A 110.4 . . ?
C28 C27 H27A 110.4 . . ?
O17 C27 H27B 110.4 . . ?
C28 C27 H27B 110.4 . . ?
H27A C27 H27B 108.6 . . ?
C27 C28 H28A 109.5 . . ?
C27 C28 H28B 109.5 . . ?
H28A C28 H28B 109.5 . . ?
C27 C28 H28C 109.5 . . ?
H28A C28 H28C 109.5 . . ?
H28B C28 H28C 109.5 . . ?
O18 C29 C30 123(4) . . ?
O18 C29 H29A 106.6 . . ?
C30 C29 H29A 106.6 . . ?
O18 C29 H29B 106.6 . . ?
C30 C29 H29B 106.6 . . ?
H29A C29 H29B 106.6 . . ?
C29 C30 H30A 109.5 . . ?
C29 C30 H30B 109.5 . . ?
H30A C30 H30B 109.5 . . ?
C29 C30 H30C 109.5 . . ?
H30A C30 H30C 109.5 . . ?
H30B C30 H30C 109.5 . . ?
N1 C31 C32 171(6) . . ?
C31 C32 H32A 109.5 . . ?
C31 C32 H32B 109.5 . . ?
H32A C32 H32B 109.5 . . ?
C31 C32 H32C 109.5 . . ?
H32A C32 H32C 109.5 . . ?
H32B C32 H32C 109.5 . . ?

loop_
_geom_bond_atom_site_label_1
_geom_bond_atom_site_label_2
_geom_bond_distance
_geom_bond_site_symmetry_2
_geom_bond_publ_flag
Dy1 O16 2.24(3) . ?
Dy1 O7 2.25(3) . ?
Dy1 O10 2.27(3) . ?
Dy1 O13 2.27(3) . ?
Dy1 O1 2.28(3) . ?
Dy1 O4 2.33(3) . ?
Dy1 O19 2.41(3) . ?
W1 O28 1.71(3) . ?
W1 O26 1.81(3) . ?
W1 O25 1.87(3) . ?
W1 O27 1.90(3) . ?
W1 O24 1.92(3) . ?
W2 O31 1.62(3) . ?
W2 O38 1.85(3) 3_676 ?
W2 O30 1.87(3) . ?
W2 O24 1.89(3) . ?
W2 O29 1.94(3) . ?
W2 O20 2.49(5) . ?
W2 O21 2.52(5) 3_676 ?
W3 O33 1.69(3) . ?
W3 O40 1.84(3) 3_676 ?
W3 O32 1.86(3) . ?
W3 O25 1.89(3) . ?
W3 O29 1.89(3) . ?
W3 O20 2.34(5) . ?
W3 O22 2.47(5) 3_676 ?
W4 O36 1.56(3) . ?
W4 O34 1.81(3) . ?
W4 O30 1.87(3) 3_676 ?
W4 O32 1.91(3) . ?
W4 O35 1.93(3) . ?
W4 O21 2.48(5) . ?
W4 O22 2.52(5) 3_676 ?
W5 O39 1.69(2) . ?
W5 O38 1.87(3) . ?
W5 O34 1.90(3) . ?
W5 O37 1.94(3) . ?
W5 O26 1.99(3) . ?
W5 O23 2.46(5) 3_676 ?
W5 O21 2.50(5) . ?
W6 O41 1.63(3) . ?
W6 O37 1.86(3) . ?
W6 O27 1.86(3) . ?
W6 O40 1.91(3) . ?
W6 O35 1.91(3) 3_676 ?
W6 O22 2.41(5) . ?
W6 O23 2.50(5) 3_676 ?
W7 O50 1.66(3) . ?
W7 O49 1.90(3) . ?
W7 O46 1.91(3) . ?
W7 O47 1.91(3) . ?
W7 O48 1.91(3) . ?
W7 O45 2.48(5) 3_777 ?
W7 O42 2.50(5) . ?
W8 O53 1.66(2) . ?
W8 O46 1.78(3) . ?
W8 O52 1.86(3) . ?
W8 O59 1.87(3) 3_777 ?
W8 O51 1.91(3) . ?
W8 O43 2.40(5) 3_777 ?
W8 O42 2.53(5) . ?
W9 O55 1.66(3) . ?
W9 O54 1.84(3) . ?
W9 O51 1.86(3) . ?
W9 O47 1.90(3) . ?
W9 O61 1.90(3) 3_777 ?
W9 O44 2.42(5) 3_777 ?
W10 O57 1.67(2) . ?
W10 O56 1.84(3) . ?
W10 O52 1.87(3) 3_777 ?
W10 O62 1.90(3) 3_777 ?
W10 O54 1.92(3) . ?
W11 O60 1.68(3) . ?
W11 O58 1.83(3) . ?
W11 O48 1.85(3) . ?
W11 O59 1.86(3) . ?
W11 O56 1.88(3) . ?
W11 O43 2.43(5) . ?
W12 O63 1.71(2) . ?
W12 O62 1.84(3) . ?
W12 O49 1.89(3) . ?
W12 O58 1.93(3) . ?
W12 O61 1.94(3) . ?
W12 O44 2.44(5) . ?
W12 O45 2.51(5) 3_777 ?
N1 C31 1.144(9) . ?
O1 P1 1.47(3) . ?
O2 C3 1.431(9) . ?
O2 P1 1.59(3) . ?
O3 C5 1.434(10) . ?
O3 P1 1.55(3) . ?
O4 P2 1.44(3) . ?
O5 C7 1.430(10) . ?
O5 P2 1.65(3) . ?
O6 C9 1.430(9) . ?
O6 P2 1.50(3) . ?
O7 P3 1.52(3) . ?
O8 C13 1.431(9) . ?
O8 P3 1.50(3) . ?
O9 C15 1.432(9) . ?
O9 P3 1.54(3) . ?
O10 P4 1.50(3) . ?
O11 C17 1.432(9) . ?
O11 P4 1.55(3) . ?
O12 C19 1.429(9) . ?
O12 P4 1.57(3) . ?
O13 P5 1.52(3) . ?
O14 C23 1.433(10) . ?
O14 P5 1.50(3) . ?
O15 C25 1.430(9) . ?
O15 P5 1.60(3) . ?
O16 P6 1.52(3) . ?
O17 C27 1.434(10) . ?
O17 P6 1.58(3) . ?
O18 C29 1.430(9) . ?
O18 P6 1.53(3) . ?
O19 H19E 0.8599 . ?
O19 H19F 0.8579 . ?
O20 P7 1.58(6) . ?
O20 O22 1.69(7) 3_676 ?
O20 O21 1.82(7) 3_676 ?
O21 P7 1.48(5) . ?
O21 O23 1.65(7) 3_676 ?
O21 O22 1.78(7) 3_676 ?
O21 O20 1.82(7) 3_676 ?
O21 W2 2.52(5) 3_676 ?
O22 P7 1.55(5) . ?
O22 O23 1.66(7) 3_676 ?
O22 O20 1.69(7) 3_676 ?
O22 O21 1.78(7) 3_676 ?
O22 W3 2.47(5) 3_676 ?
O22 W4 2.52(5) 3_676 ?
O23 P7 1.44(5) . ?
O23 O21 1.65(7) 3_676 ?
O23 O22 1.66(7) 3_676 ?
O23 W5 2.46(5) 3_676 ?
O23 W6 2.50(5) 3_676 ?
O30 W4 1.87(3) 3_676 ?
O35 W6 1.91(3) 3_676 ?
O38 W2 1.85(3) 3_676 ?
O40 W3 1.84(3) 3_676 ?
O42 P8 1.41(5) . ?
O42 O45 1.53(6) 3_777 ?
O42 O43 1.64(7) 3_777 ?
O42 O44 1.72(7) 3_777 ?
O43 P8 1.54(5) . ?
O43 O42 1.64(7) 3_777 ?
O43 O45 1.76(6) 3_777 ?
O43 W8 2.40(5) 3_777 ?
O44 P8 1.55(5) . ?
O44 O45 1.68(7) 3_777 ?
O44 O42 1.72(7) 3_777 ?
O44 W9 2.42(5) 3_777 ?
O45 P8 1.43(5) . ?
O45 O42 1.53(6) 3_777 ?
O45 O44 1.68(7) 3_777 ?
O45 O43 1.76(6) 3_777 ?
O45 W7 2.48(5) 3_777 ?
O45 W12 2.51(5) 3_777 ?
O52 W10 1.87(3) 3_777 ?
O59 W8 1.87(3) 3_777 ?
O61 W9 1.90(3) 3_777 ?
O62 W10 1.90(3) 3_777 ?
P1 C1 1.76(4) . ?
P2 C2 1.73(4) . ?
P3 C11 1.71(4) . ?
P4 C12 1.90(4) . ?
P5 C21 1.71(5) . ?
P6 C22 1.69(5) . ?
P7 O23 1.44(5) 3_676 ?
P7 O21 1.48(5) 3_676 ?
P7 O22 1.55(5) 3_676 ?
P7 O20 1.58(6) 3_676 ?
P8 O42 1.41(5) 3_777 ?
P8 O45 1.43(5) 3_777 ?
P8 O43 1.54(5) 3_777 ?
P8 O44 1.55(5) 3_777 ?
C1 C2 1.50(5) . ?
C1 H1A 0.9700 . ?
C1 H1B 0.9700 . ?
C2 H2A 0.9700 . ?
C2 H2B 0.9700 . ?
C3 C4 1.530(10) . ?
C3 H3A 0.9700 . ?
C3 H3B 0.9700 . ?
C4 H4A 0.9600 . ?
C4 H4B 0.9600 . ?
C4 H4C 0.9600 . ?
C5 C6 1.526(10) . ?
C5 H5A 0.9700 . ?
C5 H5B 0.9700 . ?
C6 H6A 0.9600 . ?
C6 H6B 0.9600 . ?
C6 H6C 0.9600 . ?
C7 C8 1.531(10) . ?
C7 H7A 0.9700 . ?
C7 H7B 0.9700 . ?
C8 H8A 0.9600 . ?
C8 H8B 0.9600 . ?
C8 H8C 0.9600 . ?
C9 C10 1.526(10) . ?
C9 H9A 0.9700 . ?
C9 H9B 0.9700 . ?
C10 H10A 0.9600 . ?
C10 H10B 0.9600 . ?
C10 H10C 0.9600 . ?
C11 C12 1.50(5) . ?
C11 H11A 0.9700 . ?
C11 H11B 0.9700 . ?
C12 H12A 0.9700 . ?
C12 H12B 0.9700 . ?
C13 C14 1.527(9) . ?
C13 H13A 0.9700 . ?
C13 H13B 0.9700 . ?
C14 H14A 0.9600 . ?
C14 H14B 0.9600 . ?
C14 H14C 0.9600 . ?
C15 C16 1.525(10) . ?
C15 H15A 0.9700 . ?
C15 H15B 0.9700 . ?
C16 H16A 0.9600 . ?
C16 H16B 0.9600 . ?
C16 H16C 0.9600 . ?
C17 C18 1.528(10) . ?
C17 H17A 0.9700 . ?
C17 H17B 0.9700 . ?
C18 H18A 0.9600 . ?
C18 H18B 0.9600 . ?
C18 H18C 0.9600 . ?
C19 C20 1.526(10) . ?
C19 H19A 0.9700 . ?
C19 H19B 0.9700 . ?
C20 H20A 0.9600 . ?
C20 H20B 0.9600 . ?
C20 H20C 0.9600 . ?
C21 C22 1.57(6) . ?
C21 H21A 0.9700 . ?
C21 H21B 0.9700 . ?
C22 H22A 0.9700 . ?
C22 H22B 0.9700 . ?
C23 C24 1.526(9) . ?
C23 H23A 0.9700 . ?
C23 H23B 0.9700 . ?
C24 H24A 0.9600 . ?
C24 H24B 0.9600 . ?
C24 H24C 0.9600 . ?
C25 C26 1.526(10) . ?
C25 H25A 0.9700 . ?
C25 H25B 0.9700 . ?
C26 H26A 0.9600 . ?
C26 H26B 0.9600 . ?
C26 H26C 0.9600 . ?
C27 C28 1.530(10) . ?
C27 H27A 0.9700 . ?
C27 H27B 0.9700 . ?
C28 H28A 0.9600 . ?
C28 H28B 0.9600 . ?
C28 H28C 0.9600 . ?
C29 C30 1.527(10) . ?
C29 H29A 0.9700 . ?
C29 H29B 0.9700 . ?
C30 H30A 0.9600 . ?
C30 H30B 0.9600 . ?
C30 H30C 0.9600 . ?
C31 C32 1.479(10) . ?
C32 H32A 0.9600 . ?
C32 H32B 0.9600 . ?
C32 H32C 0.9600 . ?

loop_
_geom_torsion_atom_site_label_1
_geom_torsion_atom_site_label_2
_geom_torsion_atom_site_label_3
_geom_torsion_atom_site_label_4
_geom_torsion
_geom_torsion_site_symmetry_1
_geom_torsion_site_symmetry_2
_geom_torsion_site_symmetry_3
_geom_torsion_site_symmetry_4
_geom_torsion_publ_flag
O16 Dy1 O1 P1 -99(5) . . . . ?
O7 Dy1 O1 P1 76(5) . . . . ?
O10 Dy1 O1 P1 140(5) . . . . ?
O13 Dy1 O1 P1 -158(4) . . . . ?
O4 Dy1 O1 P1 8(5) . . . . ?
O19 Dy1 O1 P1 -35(6) . . . . ?
O16 Dy1 O4 P2 90(5) . . . . ?
O7 Dy1 O4 P2 -112(5) . . . . ?
O10 Dy1 O4 P2 -45(5) . . . . ?
O13 Dy1 O4 P2 180(4) . . . . ?
O1 Dy1 O4 P2 17(5) . . . . ?
O19 Dy1 O4 P2 165(5) . . . . ?
O16 Dy1 O7 P3 -85(5) . . . . ?
O10 Dy1 O7 P3 44(4) . . . . ?
O13 Dy1 O7 P3 -39(4) . . . . ?
O1 Dy1 O7 P3 107(4) . . . . ?
O4 Dy1 O7 P3 173(4) . . . . ?
O19 Dy1 O7 P3 -115(4) . . . . ?
O16 Dy1 O10 P4 134(4) . . . . ?
O7 Dy1 O10 P4 -27(5) . . . . ?
O13 Dy1 O10 P4 61(5) . . . . ?
O1 Dy1 O10 P4 -157(5) . . . . ?
O4 Dy1 O10 P4 -95(5) . . . . ?
O19 Dy1 O10 P4 16(6) . . . . ?
O16 Dy1 O13 P5 -2(4) . . . . ?
O7 Dy1 O13 P5 -166(4) . . . . ?
O10 Dy1 O13 P5 117(4) . . . . ?
O1 Dy1 O13 P5 57(5) . . . . ?
O4 Dy1 O13 P5 -99(4) . . . . ?
O19 Dy1 O13 P5 -85(4) . . . . ?
O7 Dy1 O16 P6 15(7) . . . . ?
O10 Dy1 O16 P6 -108(5) . . . . ?
O13 Dy1 O16 P6 -32(5) . . . . ?
O1 Dy1 O16 P6 -175(5) . . . . ?
O4 Dy1 O16 P6 112(5) . . . . ?
O19 Dy1 O16 P6 45(5) . . . . ?
O33 W3 O20 P7 -172(3) . . . . ?
O40 W3 O20 P7 45(3) 3_676 . . . ?
O32 W3 O20 P7 -40(3) . . . . ?
O25 W3 O20 P7 -128(4) . . . . ?
O29 W3 O20 P7 134(4) . . . . ?
O22 W3 O20 P7 4(3) 3_676 . . . ?
O33 W3 O20 O22 -176(3) . . . 3_676 ?
O40 W3 O20 O22 41(2) 3_676 . . 3_676 ?
O32 W3 O20 O22 -44(2) . . . 3_676 ?
O25 W3 O20 O22 -132(3) . . . 3_676 ?
O29 W3 O20 O22 130(3) . . . 3_676 ?
O33 W3 O20 O21 115(5) . . . 3_676 ?
O40 W3 O20 O21 -28(5) 3_676 . . 3_676 ?
O32 W3 O20 O21 -113(5) . . . 3_676 ?
O25 W3 O20 O21 159(5) . . . 3_676 ?
O29 W3 O20 O21 61(5) . . . 3_676 ?
O22 W3 O20 O21 -69(5) 3_676 . . 3_676 ?
O33 W3 O20 W2 51(5) . . . . ?
O40 W3 O20 W2 -92.7(16) 3_676 . . . ?
O32 W3 O20 W2 -177.6(15) . . . . ?
O25 W3 O20 W2 95.0(18) . . . . ?
O29 W3 O20 W2 -3.0(11) . . . . ?
O22 W3 O20 W2 -133(3) 3_676 . . . ?
O31 W2 O20 P7 180(2) . . . . ?
O38 W2 O20 P7 -49(3) 3_676 . . . ?
O30 W2 O20 P7 34(3) . . . . ?
O24 W2 O20 P7 120(3) . . . . ?
O29 W2 O20 P7 -140(4) . . . . ?
O21 W2 O20 P7 -3(2) 3_676 . . . ?
O31 W2 O20 O22 -109(5) . . . 3_676 ?
O38 W2 O20 O22 21(4) 3_676 . . 3_676 ?
O30 W2 O20 O22 104(4) . . . 3_676 ?
O24 W2 O20 O22 -169(5) . . . 3_676 ?
O29 W2 O20 O22 -69(4) . . . 3_676 ?
O21 W2 O20 O22 68(5) 3_676 . . 3_676 ?
O31 W2 O20 O21 -177(3) . . . 3_676 ?
O38 W2 O20 O21 -46(2) 3_676 . . 3_676 ?
O30 W2 O20 O21 37(2) . . . 3_676 ?
O24 W2 O20 O21 123(3) . . . 3_676 ?
O29 W2 O20 O21 -137(3) . . . 3_676 ?
O31 W2 O20 W3 -37(5) . . . . ?
O38 W2 O20 W3 93.6(16) 3_676 . . . ?
O30 W2 O20 W3 176.5(15) . . . . ?
O24 W2 O20 W3 -97.0(18) . . . . ?
O29 W2 O20 W3 3.0(12) . . . . ?
O21 W2 O20 W3 140(3) 3_676 . . . ?
O36 W4 O21 P7 173(3) . . . . ?
O34 W4 O21 P7 129(4) . . . . ?
O30 W4 O21 P7 -132(4) 3_676 . . . ?
O32 W4 O21 P7 43(3) . . . . ?
O35 W4 O21 P7 -45(4) . . . . ?
O22 W4 O21 P7 -1(3) 3_676 . . . ?
O36 W4 O21 O23 99(6) . . . 3_676 ?
O34 W4 O21 O23 56(4) . . . 3_676 ?
O30 W4 O21 O23 154(5) 3_676 . . 3_676 ?
O32 W4 O21 O23 -30(4) . . . 3_676 ?
O35 W4 O21 O23 -118(4) . . . 3_676 ?
O22 W4 O21 O23 -74(5) 3_676 . . 3_676 ?
O36 W4 O21 O22 174(4) . . . 3_676 ?
O34 W4 O21 O22 130(3) . . . 3_676 ?
O30 W4 O21 O22 -132(3) 3_676 . . 3_676 ?
O32 W4 O21 O22 44(2) . . . 3_676 ?
O35 W4 O21 O22 -44(2) . . . 3_676 ?
O36 W4 O21 O20 -111(6) . . . 3_676 ?
O34 W4 O21 O20 -155(5) . . . 3_676 ?
O30 W4 O21 O20 -57(4) 3_676 . . 3_676 ?
O32 W4 O21 O20 119(4) . . . 3_676 ?
O35 W4 O21 O20 31(4) . . . 3_676 ?
O22 W4 O21 O20 75(5) 3_676 . . 3_676 ?
O36 W4 O21 W5 38(6) . . . . ?
O34 W4 O21 W5 -5.2(12) . . . . ?
O30 W4 O21 W5 92.9(17) 3_676 . . . ?
O32 W4 O21 W5 -91.6(15) . . . . ?
O35 W4 O21 W5 -179.8(14) . . . . ?
O22 W4 O21 W5 -135(3) 3_676 . . . ?
O36 W4 O21 W2 -52(5) . . . 3_676 ?
O34 W4 O21 W2 -95.7(17) . . . 3_676 ?
O30 W4 O21 W2 2.4(11) 3_676 . . 3_676 ?
O32 W4 O21 W2 177.9(13) . . . 3_676 ?
O35 W4 O21 W2 89.7(14) . . . 3_676 ?
O22 W4 O21 W2 134(3) 3_676 . . 3_676 ?
O39 W5 O21 P7 -177(3) . . . . ?
O38 W5 O21 P7 128(4) . . . . ?
O34 W5 O21 P7 -131(4) . . . . ?
O37 W5 O21 P7 45(3) . . . . ?
O26 W5 O21 P7 -46(3) . . . . ?
O23 W5 O21 P7 2(2) 3_676 . . . ?
O39 W5 O21 O23 -179(4) . . . 3_676 ?
O38 W5 O21 O23 126(3) . . . 3_676 ?
O34 W5 O21 O23 -133(3) . . . 3_676 ?
O37 W5 O21 O23 43(3) . . . 3_676 ?
O26 W5 O21 O23 -48(3) . . . 3_676 ?
O39 W5 O21 O22 -105(5) . . . 3_676 ?
O38 W5 O21 O22 -159(5) . . . 3_676 ?
O34 W5 O21 O22 -59(4) . . . 3_676 ?
O37 W5 O21 O22 117(4) . . . 3_676 ?
O26 W5 O21 O22 26(4) . . . 3_676 ?
O23 W5 O21 O22 74(5) 3_676 . . 3_676 ?
O39 W5 O21 O20 113(5) . . . 3_676 ?
O38 W5 O21 O20 58(4) . . . 3_676 ?
O34 W5 O21 O20 159(4) . . . 3_676 ?
O37 W5 O21 O20 -25(4) . . . 3_676 ?
O26 W5 O21 O20 -116(4) . . . 3_676 ?
O23 W5 O21 O20 -68(4) 3_676 . . 3_676 ?
O39 W5 O21 W4 -41(5) . . . . ?
O38 W5 O21 W4 -95.4(18) . . . . ?
O34 W5 O21 W4 5.1(11) . . . . ?
O37 W5 O21 W4 -179.1(15) . . . . ?
O26 W5 O21 W4 90.2(15) . . . . ?
O23 W5 O21 W4 138(3) 3_676 . . . ?
O39 W5 O21 W2 51(5) . . . 3_676 ?
O38 W5 O21 W2 -4.4(11) . . . 3_676 ?
O34 W5 O21 W2 96.1(18) . . . 3_676 ?
O37 W5 O21 W2 -88.0(15) . . . 3_676 ?
O26 W5 O21 W2 -178.8(14) . . . 3_676 ?
O23 W5 O21 W2 -131(3) 3_676 . . 3_676 ?
O41 W6 O22 P7 179(3) . . . . ?
O37 W6 O22 P7 -48(3) . . . . ?
O27 W6 O22 P7 42(3) . . . . ?
O40 W6 O22 P7 -134(4) . . . . ?
O35 W6 O22 P7 126(4) 3_676 . . . ?
O23 W6 O22 P7 -4(3) 3_676 . . . ?
O41 W6 O22 O23 -177(4) . . . 3_676 ?
O37 W6 O22 O23 -44(3) . . . 3_676 ?
O27 W6 O22 O23 46(3) . . . 3_676 ?
O40 W6 O22 O23 -130(3) . . . 3_676 ?
O35 W6 O22 O23 130(3) 3_676 . . 3_676 ?
O41 W6 O22 O20 -103(6) . . . 3_676 ?
O37 W6 O22 O20 30(4) . . . 3_676 ?
O27 W6 O22 O20 120(4) . . . 3_676 ?
O40 W6 O22 O20 -56(4) . . . 3_676 ?
O35 W6 O22 O20 -156(5) 3_676 . . 3_676 ?
O23 W6 O22 O20 74(5) 3_676 . . 3_676 ?
O41 W6 O22 O21 109(5) . . . 3_676 ?
O37 W6 O22 O21 -117(4) . . . 3_676 ?
O27 W6 O22 O21 -27(4) . . . 3_676 ?
O40 W6 O22 O21 157(5) . . . 3_676 ?
O35 W6 O22 O21 57(4) 3_676 . . 3_676 ?
O23 W6 O22 O21 -74(4) 3_676 . . 3_676 ?
O41 W6 O22 W3 -44(5) . . . 3_676 ?
O37 W6 O22 W3 89.5(15) . . . 3_676 ?
O27 W6 O22 W3 179.6(14) . . . 3_676 ?
O40 W6 O22 W3 3.4(11) . . . 3_676 ?
O35 W6 O22 W3 -96.5(16) 3_676 . . 3_676 ?
O23 W6 O22 W3 133(3) 3_676 . . 3_676 ?
O41 W6 O22 W4 48(5) . . . 3_676 ?
O37 W6 O22 W4 -179.2(15) . . . 3_676 ?
O27 W6 O22 W4 -89.1(15) . . . 3_676 ?
O40 W6 O22 W4 94.7(17) . . . 3_676 ?
O35 W6 O22 W4 -5.2(11) 3_676 . . 3_676 ?
O23 W6 O22 W4 -136(3) 3_676 . . 3_676 ?
O31 W2 O24 W1 -154(2) . . . . ?
O38 W2 O24 W1 30(4) 3_676 . . . ?
O30 W2 O24 W1 102(2) . . . . ?
O29 W2 O24 W1 -54(2) . . . . ?
O20 W2 O24 W1 6(2) . . . . ?
O21 W2 O24 W1 41(3) 3_676 . . . ?
O28 W1 O24 W2 157(2) . . . . ?
O26 W1 O24 W2 -19(5) . . . . ?
O25 W1 O24 W2 51(2) . . . . ?
O27 W1 O24 W2 -102(2) . . . . ?
O28 W1 O25 W3 -152(2) . . . . ?
O26 W1 O25 W3 105(3) . . . . ?
O27 W1 O25 W3 26(4) . . . . ?
O24 W1 O25 W3 -53(3) . . . . ?
O33 W3 O25 W1 154(3) . . . . ?
O40 W3 O25 W1 -28(4) 3_676 . . . ?
O32 W3 O25 W1 -104(3) . . . . ?
O29 W3 O25 W1 55(3) . . . . ?
O20 W3 O25 W1 -10(3) . . . . ?
O22 W3 O25 W1 -40(3) 3_676 . . . ?
O28 W1 O26 W5 147(2) . . . . ?
O25 W1 O26 W5 -108(2) . . . . ?
O27 W1 O26 W5 45(2) . . . . ?
O24 W1 O26 W5 -38(4) . . . . ?
O39 W5 O26 W1 -151(2) . . . . ?
O38 W5 O26 W1 35(4) . . . . ?
O34 W5 O26 W1 106(2) . . . . ?
O37 W5 O26 W1 -45(2) . . . . ?
O23 W5 O26 W1 15(2) 3_676 . . . ?
O21 W5 O26 W1 46(2) . . . . ?
O41 W6 O27 W1 151(2) . . . . ?
O37 W6 O27 W1 48(2) . . . . ?
O40 W6 O27 W1 -35(4) . . . . ?
O35 W6 O27 W1 -110(2) 3_676 . . . ?
O22 W6 O27 W1 -43(3) . . . . ?
O23 W6 O27 W1 -12(2) 3_676 . . . ?
O28 W1 O27 W6 -153(2) . . . . ?
O26 W1 O27 W6 -49(2) . . . . ?
O25 W1 O27 W6 29(4) . . . . ?
O24 W1 O27 W6 108(2) . . . . ?
O33 W3 O29 W2 -156(2) . . . . ?
O40 W3 O29 W2 97(2) 3_676 . . . ?
O32 W3 O29 W2 20(4) . . . . ?
O25 W3 O29 W2 -57(2) . . . . ?
O20 W3 O29 W2 6(2) . . . . ?
O22 W3 O29 W2 36(2) 3_676 . . . ?
O31 W2 O29 W3 159(2) . . . . ?
O38 W2 O29 W3 -94(2) 3_676 . . . ?
O30 W2 O29 W3 -22(4) . . . . ?
O24 W2 O29 W3 59(2) . . . . ?
O20 W2 O29 W3 -5(2) . . . . ?
O21 W2 O29 W3 -33(2) 3_676 . . . ?
O31 W2 O30 W4 160(3) . . . 3_676 ?
O38 W2 O30 W4 55(3) 3_676 . . 3_676 ?
O24 W2 O30 W4 -99(3) . . . 3_676 ?
O29 W2 O30 W4 -19(5) . . . 3_676 ?
O20 W2 O30 W4 -33(3) . . . 3_676 ?
O21 W2 O30 W4 -6(2) 3_676 . . 3_676 ?
O33 W3 O32 W4 -160(2) . . . . ?
O40 W3 O32 W4 -54(2) 3_676 . . . ?
O25 W3 O32 W4 101(2) . . . . ?
O29 W3 O32 W4 24(5) . . . . ?
O20 W3 O32 W4 37(3) . . . . ?
O22 W3 O32 W4 7(2) 3_676 . . . ?
O36 W4 O32 W3 157(2) . . . . ?
O34 W4 O32 W3 -99(2) . . . . ?
O30 W4 O32 W3 -29(4) 3_676 . . . ?
O35 W4 O32 W3 56(2) . . . . ?
O21 W4 O32 W3 -38(3) . . . . ?
O22 W4 O32 W3 -6(2) 3_676 . . . ?
O36 W4 O34 W5 -154(3) . . . . ?
O30 W4 O34 W5 -49(3) 3_676 . . . ?
O32 W4 O34 W5 106(3) . . . . ?
O35 W4 O34 W5 25(5) . . . . ?
O21 W4 O34 W5 13(3) . . . . ?
O22 W4 O34 W5 43(3) 3_676 . . . ?
O39 W5 O34 W4 152(3) . . . . ?
O38 W5 O34 W4 48(3) . . . . ?
O37 W5 O34 W4 -21(5) . . . . ?
O26 W5 O34 W4 -106(3) . . . . ?
O23 W5 O34 W4 -40(3) 3_676 . . . ?
O21 W5 O34 W4 -13(3) . . . . ?
O36 W4 O35 W6 -151(2) . . . 3_676 ?
O34 W4 O35 W6 29(4) . . . 3_676 ?
O30 W4 O35 W6 103(2) 3_676 . . 3_676 ?
O32 W4 O35 W6 -51(2) . . . 3_676 ?
O21 W4 O35 W6 40(2) . . . 3_676 ?
O22 W4 O35 W6 9(2) 3_676 . . 3_676 ?
O41 W6 O37 W5 -148(2) . . . . ?
O27 W6 O37 W5 -45(2) . . . . ?
O40 W6 O37 W5 108(2) . . . . ?
O35 W6 O37 W5 32(5) 3_676 . . . ?
O22 W6 O37 W5 46(2) . . . . ?
O23 W6 O37 W5 17(2) 3_676 . . . ?
O39 W5 O37 W6 149(2) . . . . ?
O38 W5 O37 W6 -107(2) . . . . ?
O34 W5 O37 W6 -38(4) . . . . ?
O26 W5 O37 W6 45(2) . . . . ?
O23 W5 O37 W6 -17(2) 3_676 . . . ?
O21 W5 O37 W6 -46(3) . . . . ?
O39 W5 O38 W2 -151(3) . . . 3_676 ?
O34 W5 O38 W2 -48(3) . . . 3_676 ?
O37 W5 O38 W2 105(3) . . . 3_676 ?
O26 W5 O38 W2 23(4) . . . 3_676 ?
O23 W5 O38 W2 41(3) 3_676 . . 3_676 ?
O21 W5 O38 W2 11(3) . . . 3_676 ?
O41 W6 O40 W3 158(2) . . . 3_676 ?
O37 W6 O40 W3 -100(3) . . . 3_676 ?
O27 W6 O40 W3 -16(4) . . . 3_676 ?
O35 W6 O40 W3 58(3) 3_676 . . 3_676 ?
O22 W6 O40 W3 -8(2) . . . 3_676 ?
O23 W6 O40 W3 -37(3) 3_676 . . 3_676 ?
O50 W7 O42 P8 -176(3) . . . . ?
O49 W7 O42 P8 -47(4) . . . . ?
O46 W7 O42 P8 -134(4) . . . . ?
O47 W7 O42 P8 127(4) . . . . ?
O48 W7 O42 P8 37(4) . . . . ?
O45 W7 O42 P8 -6(3) 3_777 . . . ?
O50 W7 O42 O45 -171(4) . . . 3_777 ?
O49 W7 O42 O45 -41(3) . . . 3_777 ?
O46 W7 O42 O45 -129(3) . . . 3_777 ?
O47 W7 O42 O45 132(3) . . . 3_777 ?
O48 W7 O42 O45 42(3) . . . 3_777 ?
O50 W7 O42 O43 -90(7) . . . 3_777 ?
O49 W7 O42 O43 40(5) . . . 3_777 ?
O46 W7 O42 O43 -48(4) . . . 3_777 ?
O47 W7 O42 O43 -147(5) . . . 3_777 ?
O48 W7 O42 O43 123(5) . . . 3_777 ?
O45 W7 O42 O43 81(5) 3_777 . . 3_777 ?
O50 W7 O42 O44 105(6) . . . 3_777 ?
O49 W7 O42 O44 -126(4) . . . 3_777 ?
O46 W7 O42 O44 147(5) . . . 3_777 ?
O47 W7 O42 O44 47(4) . . . 3_777 ?
O48 W7 O42 O44 -42(4) . . . 3_777 ?
O45 W7 O42 O44 -85(5) 3_777 . . 3_777 ?
O50 W7 O42 W8 -36(6) . . . . ?
O49 W7 O42 W8 93.1(14) . . . . ?
O46 W7 O42 W8 5.6(10) . . . . ?
O47 W7 O42 W8 -93.6(16) . . . . ?
O48 W7 O42 W8 176.7(14) . . . . ?
O45 W7 O42 W8 134(3) 3_777 . . . ?
O53 W8 O42 P8 172(3) . . . . ?
O46 W8 O42 P8 136(4) . . . . ?
O52 W8 O42 P8 45(3) . . . . ?
O59 W8 O42 P8 -38(4) 3_777 . . . ?
O51 W8 O42 P8 -125(4) . . . . ?
O43 W8 O42 P8 -2(3) 3_777 . . . ?
O53 W8 O42 O45 96(6) . . . 3_777 ?
O46 W8 O42 O45 59(4) . . . 3_777 ?
O52 W8 O42 O45 -31(5) . . . 3_777 ?
O59 W8 O42 O45 -115(5) 3_777 . . 3_777 ?
O51 W8 O42 O45 159(5) . . . 3_777 ?
O43 W8 O42 O45 -79(5) 3_777 . . 3_777 ?
O53 W8 O42 O43 175(4) . . . 3_777 ?
O46 W8 O42 O43 138(3) . . . 3_777 ?
O52 W8 O42 O43 48(3) . . . 3_777 ?
O59 W8 O42 O43 -36(3) 3_777 . . 3_777 ?
O51 W8 O42 O43 -122(3) . . . 3_777 ?
O53 W8 O42 O44 -113(5) . . . 3_777 ?
O46 W8 O42 O44 -150(4) . . . 3_777 ?
O52 W8 O42 O44 120(4) . . . 3_777 ?
O59 W8 O42 O44 36(4) 3_777 . . 3_777 ?
O51 W8 O42 O44 -50(4) . . . 3_777 ?
O43 W8 O42 O44 72(4) 3_777 . . 3_777 ?
O53 W8 O42 W7 31(5) . . . . ?
O46 W8 O42 W7 -5.9(11) . . . . ?
O52 W8 O42 W7 -96.1(14) . . . . ?
O59 W8 O42 W7 -179.6(14) 3_777 . . . ?
O51 W8 O42 W7 93.8(16) . . . . ?
O43 W8 O42 W7 -144(3) 3_777 . . . ?
O60 W11 O43 P8 172(3) . . . . ?
O58 W11 O43 P8 50(3) . . . . ?
O48 W11 O43 P8 -34(3) . . . . ?
O59 W11 O43 P8 140(4) . . . . ?
O56 W11 O43 P8 -119(4) . . . . ?
O60 W11 O43 O42 99(6) . . . 3_777 ?
O58 W11 O43 O42 -23(5) . . . 3_777 ?
O48 W11 O43 O42 -107(5) . . . 3_777 ?
O59 W11 O43 O42 67(5) . . . 3_777 ?
O56 W11 O43 O42 168(5) . . . 3_777 ?
O60 W11 O43 O45 169(4) . . . 3_777 ?
O58 W11 O43 O45 46(2) . . . 3_777 ?
O48 W11 O43 O45 -38(2) . . . 3_777 ?
O59 W11 O43 O45 137(3) . . . 3_777 ?
O56 W11 O43 O45 -122(3) . . . 3_777 ?
O60 W11 O43 W8 27(5) . . . 3_777 ?
O58 W11 O43 W8 -95.2(15) . . . 3_777 ?
O48 W11 O43 W8 -179.1(14) . . . 3_777 ?
O59 W11 O43 W8 -4.5(11) . . . 3_777 ?
O56 W11 O43 W8 96.0(17) . . . 3_777 ?
O63 W12 O44 P8 178(2) . . . . ?
O62 W12 O44 P8 127(4) . . . . ?
O49 W12 O44 P8 35(3) . . . . ?
O58 W12 O44 P8 -49(3) . . . . ?
O61 W12 O44 P8 -136(4) . . . . ?
O45 W12 O44 P8 0(2) 3_777 . . . ?
O63 W12 O44 O45 178(3) . . . 3_777 ?
O62 W12 O44 O45 127(3) . . . 3_777 ?
O49 W12 O44 O45 35(2) . . . 3_777 ?
O58 W12 O44 O45 -49(2) . . . 3_777 ?
O61 W12 O44 O45 -136(3) . . . 3_777 ?
O63 W12 O44 O42 -114(5) . . . 3_777 ?
O62 W12 O44 O42 -166(5) . . . 3_777 ?
O49 W12 O44 O42 103(5) . . . 3_777 ?
O58 W12 O44 O42 19(5) . . . 3_777 ?
O61 W12 O44 O42 -68(5) . . . 3_777 ?
O45 W12 O44 O42 68(5) 3_777 . . 3_777 ?
O63 W12 O44 W9 -41(4) . . . 3_777 ?
O62 W12 O44 W9 -92.2(17) . . . 3_777 ?
O49 W12 O44 W9 176.6(13) . . . 3_777 ?
O58 W12 O44 W9 92.6(15) . . . 3_777 ?
O61 W12 O44 W9 5.2(11) . . . 3_777 ?
O45 W12 O44 W9 141(3) 3_777 . . 3_777 ?
O53 W8 O46 W7 -152(3) . . . . ?
O52 W8 O46 W7 104(3) . . . . ?
O59 W8 O46 W7 29(5) 3_777 . . . ?
O51 W8 O46 W7 -48(3) . . . . ?
O43 W8 O46 W7 41(3) 3_777 . . . ?
O42 W8 O46 W7 16(3) . . . . ?
O50 W7 O46 W8 151(3) . . . . ?
O49 W7 O46 W8 -108(3) . . . . ?
O47 W7 O46 W8 50(3) . . . . ?
O48 W7 O46 W8 -34(5) . . . . ?
O45 W7 O46 W8 -44(3) 3_777 . . . ?
O42 W7 O46 W8 -16(3) . . . . ?
O55 W9 O47 W7 153(2) . . . . ?
O54 W9 O47 W7 -104(2) . . . . ?
O51 W9 O47 W7 50(2) . . . . ?
O61 W9 O47 W7 -31(5) 3_777 . . . ?
O44 W9 O47 W7 -40(2) 3_777 . . . ?
O50 W7 O47 W9 -152(2) . . . . ?
O49 W7 O47 W9 29(4) . . . . ?
O46 W7 O47 W9 -46(2) . . . . ?
O48 W7 O47 W9 104(2) . . . . ?
O45 W7 O47 W9 38(2) 3_777 . . . ?
O42 W7 O47 W9 12(2) . . . . ?
O60 W11 O48 W7 -158(2) . . . . ?
O58 W11 O48 W7 -59(2) . . . . ?
O59 W11 O48 W7 19(4) . . . . ?
O56 W11 O48 W7 93(2) . . . . ?
O43 W11 O48 W7 30(3) . . . . ?
O50 W7 O48 W11 160(2) . . . . ?
O49 W7 O48 W11 61(2) . . . . ?
O46 W7 O48 W11 -14(4) . . . . ?
O47 W7 O48 W11 -97(2) . . . . ?
O45 W7 O48 W11 -4(2) 3_777 . . . ?
O42 W7 O48 W11 -30(3) . . . . ?
O63 W12 O49 W7 160(2) . . . . ?
O62 W12 O49 W7 -97(2) . . . . ?
O58 W12 O49 W7 56(2) . . . . ?
O61 W12 O49 W7 -12(5) . . . . ?
O44 W12 O49 W7 -33(2) . . . . ?
O45 W12 O49 W7 -9(2) 3_777 . . . ?
O50 W7 O49 W12 -160(2) . . . . ?
O46 W7 O49 W12 93(2) . . . . ?
O47 W7 O49 W12 18(4) . . . . ?
O48 W7 O49 W12 -58(2) . . . . ?
O45 W7 O49 W12 9(2) 3_777 . . . ?
O42 W7 O49 W12 34(2) . . . . ?
O55 W9 O51 W8 -149(2) . . . . ?
O54 W9 O51 W8 23(4) . . . . ?
O47 W9 O51 W8 -50(3) . . . . ?
O61 W9 O51 W8 108(2) 3_777 . . . ?
O44 W9 O51 W8 43(3) 3_777 . . . ?
O53 W8 O51 W9 150(2) . . . . ?
O46 W8 O51 W9 46(2) . . . . ?
O52 W8 O51 W9 -33(4) . . . . ?
O59 W8 O51 W9 -105(3) 3_777 . . . ?
O43 W8 O51 W9 -44(3) 3_777 . . . ?
O42 W8 O51 W9 -12(2) . . . . ?
O53 W8 O52 W10 157(3) . . . 3_777 ?
O46 W8 O52 W10 -98(3) . . . 3_777 ?
O59 W8 O52 W10 52(3) 3_777 . . 3_777 ?
O51 W8 O52 W10 -20(4) . . . 3_777 ?
O43 W8 O52 W10 -8(3) 3_777 . . 3_777 ?
O42 W8 O52 W10 -39(3) . . . 3_777 ?
O55 W9 O54 W10 -153(2) . . . . ?
O51 W9 O54 W10 36(4) . . . . ?
O47 W9 O54 W10 110(2) . . . . ?
O61 W9 O54 W10 -49(2) 3_777 . . . ?
O44 W9 O54 W10 13(2) 3_777 . . . ?
O57 W10 O54 W9 150(2) . . . . ?
O56 W10 O54 W9 -106(2) . . . . ?
O52 W10 O54 W9 -34(4) 3_777 . . . ?
O62 W10 O54 W9 47(2) 3_777 . . . ?
O57 W10 O56 W11 -150(3) . . . . ?
O52 W10 O56 W11 -45(3) 3_777 . . . ?
O62 W10 O56 W11 35(4) 3_777 . . . ?
O54 W10 O56 W11 108(3) . . . . ?
O60 W11 O56 W10 148(3) . . . . ?
O58 W11 O56 W10 -36(4) . . . . ?
O48 W11 O56 W10 -109(3) . . . . ?
O59 W11 O56 W10 46(3) . . . . ?
O43 W11 O56 W10 -13(3) . . . . ?
O60 W11 O58 W12 157(2) . . . . ?
O48 W11 O58 W12 56(3) . . . . ?
O59 W11 O58 W12 -99(3) . . . . ?
O56 W11 O58 W12 -18(4) . . . . ?
O43 W11 O58 W12 -39(3) . . . . ?
O63 W12 O58 W11 -157(2) . . . . ?
O62 W12 O58 W11 30(4) . . . . ?
O49 W12 O58 W11 -56(3) . . . . ?
O61 W12 O58 W11 104(3) . . . . ?
O44 W12 O58 W11 40(3) . . . . ?
O45 W12 O58 W11 8(2) 3_777 . . . ?
O60 W11 O59 W8 -160(3) . . . 3_777 ?
O58 W11 O59 W8 99(3) . . . 3_777 ?
O48 W11 O59 W8 22(4) . . . 3_777 ?
O56 W11 O59 W8 -52(3) . . . 3_777 ?
O43 W11 O59 W8 10(2) . . . 3_777 ?
O63 W12 O61 W9 155(2) . . . 3_777 ?
O62 W12 O61 W9 54(2) . . . 3_777 ?
O49 W12 O61 W9 -33(4) . . . 3_777 ?
O58 W12 O61 W9 -101(2) . . . 3_777 ?
O44 W12 O61 W9 -10(2) . . . 3_777 ?
O45 W12 O61 W9 -36(2) 3_777 . . 3_777 ?
O63 W12 O62 W10 -161(3) . . . 3_777 ?
O49 W12 O62 W10 96(3) . . . 3_777 ?
O58 W12 O62 W10 13(5) . . . 3_777 ?
O61 W12 O62 W10 -62(3) . . . 3_777 ?
O44 W12 O62 W10 2(2) . . . 3_777 ?
O45 W12 O62 W10 32(3) 3_777 . . 3_777 ?
Dy1 O1 P1 O3 87(5) . . . . ?
Dy1 O1 P1 O2 -155(4) . . . . ?
Dy1 O1 P1 C1 -35(5) . . . . ?
C5 O3 P1 O1 36(4) . . . . ?
C5 O3 P1 O2 -88(3) . . . . ?
C5 O3 P1 C1 159(3) . . . . ?
C3 O2 P1 O1 18(3) . . . . ?
C3 O2 P1 O3 143(3) . . . . ?
C3 O2 P1 C1 -104(3) . . . . ?
Dy1 O4 P2 O6 88(5) . . . . ?
Dy1 O4 P2 O5 -148(5) . . . . ?
Dy1 O4 P2 C2 -30(6) . . . . ?
C9 O6 P2 O4 45(4) . . . . ?
C9 O6 P2 O5 -77(3) . . . . ?
C9 O6 P2 C2 170(3) . . . . ?
C7 O5 P2 O4 -150(3) . . . . ?
C7 O5 P2 O6 -26(3) . . . . ?
C7 O5 P2 C2 86(3) . . . . ?
C13 O8 P3 O7 48(4) . . . . ?
C13 O8 P3 O9 -71(3) . . . . ?
C13 O8 P3 C11 171(3) . . . . ?
Dy1 O7 P3 O8 96(4) . . . . ?
Dy1 O7 P3 O9 -148(3) . . . . ?
Dy1 O7 P3 C11 -21(5) . . . . ?
C15 O9 P3 O8 -51(3) . . . . ?
C15 O9 P3 O7 -173(3) . . . . ?
C15 O9 P3 C11 60(3) . . . . ?
Dy1 O10 P4 O11 -88(5) . . . . ?
Dy1 O10 P4 O12 151(4) . . . . ?
Dy1 O10 P4 C12 30(5) . . . . ?
C17 O11 P4 O10 -50(3) . . . . ?
C17 O11 P4 O12 69(3) . . . . ?
C17 O11 P4 C12 -174(3) . . . . ?
C19 O12 P4 O10 -179(3) . . . . ?
C19 O12 P4 O11 52(3) . . . . ?
C19 O12 P4 C12 -57(3) . . . . ?
C23 O14 P5 O13 39(4) . . . . ?
C23 O14 P5 O15 -77(4) . . . . ?
C23 O14 P5 C21 166(4) . . . . ?
Dy1 O13 P5 O14 151(4) . . . . ?
Dy1 O13 P5 O15 -91(4) . . . . ?
Dy1 O13 P5 C21 31(5) . . . . ?
C25 O15 P5 O14 -51(4) . . . . ?
C25 O15 P5 O13 -173(3) . . . . ?
C25 O15 P5 C21 63(4) . . . . ?
Dy1 O16 P6 O18 -67(6) . . . . ?
Dy1 O16 P6 O17 165(5) . . . . ?
Dy1 O16 P6 C22 50(6) . . . . ?
C29 O18 P6 O16 -61(4) . . . . ?
C29 O18 P6 O17 63(4) . . . . ?
C29 O18 P6 C22 177(3) . . . . ?
C27 O17 P6 O16 175(4) . . . . ?
C27 O17 P6 O18 50(4) . . . . ?
C27 O17 P6 C22 -64(4) . . . . ?
O21 O23 P7 O23 148(100) 3_676 . . 3_676 ?
O22 O23 P7 O23 -90(100) 3_676 . . 3_676 ?
W5 O23 P7 O23 146(100) 3_676 . . 3_676 ?
W6 O23 P7 O23 -85(100) 3_676 . . 3_676 ?
O22 O23 P7 O21 122(3) 3_676 . . 3_676 ?
W5 O23 P7 O21 -3(3) 3_676 . . 3_676 ?
W6 O23 P7 O21 127(4) 3_676 . . 3_676 ?
O21 O23 P7 O21 180.00(2) 3_676 . . . ?
O22 O23 P7 O21 -58(3) 3_676 . . . ?
W5 O23 P7 O21 177(3) 3_676 . . . ?
W6 O23 P7 O21 -53(4) 3_676 . . . ?
O21 O23 P7 O22 -122(3) 3_676 . . 3_676 ?
W5 O23 P7 O22 -125(4) 3_676 . . 3_676 ?
W6 O23 P7 O22 5(3) 3_676 . . 3_676 ?
O21 O23 P7 O22 58(3) 3_676 . . . ?
O22 O23 P7 O22 180.000(9) 3_676 . . . ?
W5 O23 P7 O22 55(4) 3_676 . . . ?
W6 O23 P7 O22 -175(3) 3_676 . . . ?
O21 O23 P7 O20 -66(3) 3_676 . . . ?
O22 O23 P7 O20 56(3) 3_676 . . . ?
W5 O23 P7 O20 -68(4) 3_676 . . . ?
W6 O23 P7 O20 61(4) 3_676 . . . ?
O21 O23 P7 O20 114(3) 3_676 . . 3_676 ?
O22 O23 P7 O20 -124(3) 3_676 . . 3_676 ?
W5 O23 P7 O20 112(4) 3_676 . . 3_676 ?
W6 O23 P7 O20 -119(4) 3_676 . . 3_676 ?
O23 O21 P7 O23 180.00(3) 3_676 . . . ?
O22 O21 P7 O23 55(3) 3_676 . . . ?
O20 O21 P7 O23 -69(3) 3_676 . . . ?
W4 O21 P7 O23 56(4) . . . . ?
W5 O21 P7 O23 178(3) . . . . ?
W2 O21 P7 O23 -65(4) 3_676 . . . ?
O22 O21 P7 O23 -125(3) 3_676 . . 3_676 ?
O20 O21 P7 O23 111(3) 3_676 . . 3_676 ?
W4 O21 P7 O23 -124(4) . . . 3_676 ?
W5 O21 P7 O23 -2(3) . . . 3_676 ?
W2 O21 P7 O23 115(4) 3_676 . . 3_676 ?
O23 O21 P7 O21 -31(78) 3_676 . . 3_676 ?
O22 O21 P7 O21 -155(78) 3_676 . . 3_676 ?
O20 O21 P7 O21 81(78) 3_676 . . 3_676 ?
W4 O21 P7 O21 -154(78) . . . 3_676 ?
W5 O21 P7 O21 -33(79) . . . 3_676 ?
W2 O21 P7 O21 84(79) 3_676 . . 3_676 ?
O23 O21 P7 O22 125(3) 3_676 . . 3_676 ?
O20 O21 P7 O22 -124(3) 3_676 . . 3_676 ?
W4 O21 P7 O22 1(3) . . . 3_676 ?
W5 O21 P7 O22 122(4) . . . 3_676 ?
W2 O21 P7 O22 -120(4) 3_676 . . 3_676 ?
O23 O21 P7 O22 -55(3) 3_676 . . . ?
O22 O21 P7 O22 180.000(4) 3_676 . . . ?
O20 O21 P7 O22 56(3) 3_676 . . . ?
W4 O21 P7 O22 -179(3) . . . . ?
W5 O21 P7 O22 -58(4) . . . . ?
W2 O21 P7 O22 60(4) 3_676 . . . ?
O23 O21 P7 O20 69(3) 3_676 . . . ?
O22 O21 P7 O20 -56(3) 3_676 . . . ?
O20 O21 P7 O20 180.00(2) 3_676 . . . ?
W4 O21 P7 O20 -55(4) . . . . ?
W5 O21 P7 O20 66(4) . . . . ?
W2 O21 P7 O20 -176(3) 3_676 . . . ?
O23 O21 P7 O20 -111(3) 3_676 . . 3_676 ?
O22 O21 P7 O20 124(3) 3_676 . . 3_676 ?
W4 O21 P7 O20 125(4) . . . 3_676 ?
W5 O21 P7 O20 -114(4) . . . 3_676 ?
W2 O21 P7 O20 4(3) 3_676 . . 3_676 ?
O23 O22 P7 O23 180.000(11) 3_676 . . . ?
O20 O22 P7 O23 63(3) 3_676 . . . ?
O21 O22 P7 O23 -56(3) 3_676 . . . ?
W6 O22 P7 O23 -175(3) . . . . ?
W3 O22 P7 O23 59(4) 3_676 . . . ?
W4 O22 P7 O23 -56(4) 3_676 . . . ?
O20 O22 P7 O23 -117(3) 3_676 . . 3_676 ?
O21 O22 P7 O23 124(3) 3_676 . . 3_676 ?
W6 O22 P7 O23 5(3) . . . 3_676 ?
W3 O22 P7 O23 -121(4) 3_676 . . 3_676 ?
W4 O22 P7 O23 124(4) 3_676 . . 3_676 ?
O23 O22 P7 O21 -124(3) 3_676 . . 3_676 ?
O20 O22 P7 O21 120(3) 3_676 . . 3_676 ?
W6 O22 P7 O21 -118(4) . . . 3_676 ?
W3 O22 P7 O21 116(4) 3_676 . . 3_676 ?
W4 O22 P7 O21 1(3) 3_676 . . 3_676 ?
O23 O22 P7 O21 56(3) 3_676 . . . ?
O20 O22 P7 O21 -60(3) 3_676 . . . ?
O21 O22 P7 O21 180.000(3) 3_676 . . . ?
W6 O22 P7 O21 62(4) . . . . ?
W3 O22 P7 O21 -64(4) 3_676 . . . ?
W4 O22 P7 O21 -179(3) 3_676 . . . ?
O23 O22 P7 O22 33(100) 3_676 . . 3_676 ?
O20 O22 P7 O22 -84(100) 3_676 . . 3_676 ?
O21 O22 P7 O22 157(100) 3_676 . . 3_676 ?
W6 O22 P7 O22 38(100) . . . 3_676 ?
W3 O22 P7 O22 -88(100) 3_676 . . 3_676 ?
W4 O22 P7 O22 157(100) 3_676 . . 3_676 ?
O23 O22 P7 O20 -63(3) 3_676 . . . ?
O20 O22 P7 O20 180.000(7) 3_676 . . . ?
O21 O22 P7 O20 60(3) 3_676 . . . ?
W6 O22 P7 O20 -58(4) . . . . ?
W3 O22 P7 O20 176(3) 3_676 . . . ?
W4 O22 P7 O20 61(4) 3_676 . . . ?
O23 O22 P7 O20 117(3) 3_676 . . 3_676 ?
O21 O22 P7 O20 -120(3) 3_676 . . 3_676 ?
W6 O22 P7 O20 122(4) . . . 3_676 ?
W3 O22 P7 O20 -4(3) 3_676 . . 3_676 ?
W4 O22 P7 O20 -119(4) 3_676 . . 3_676 ?
O22 O20 P7 O23 -57(3) 3_676 . . . ?
O21 O20 P7 O23 63(3) 3_676 . . . ?
W3 O20 P7 O23 -62(4) . . . . ?
W2 O20 P7 O23 67(3) . . . . ?
O22 O20 P7 O23 123(3) 3_676 . . 3_676 ?
O21 O20 P7 O23 -117(3) 3_676 . . 3_676 ?
W3 O20 P7 O23 118(4) . . . 3_676 ?
W2 O20 P7 O23 -113(3) . . . 3_676 ?
O22 O20 P7 O21 -120(3) 3_676 . . 3_676 ?
W3 O20 P7 O21 -125(4) . . . 3_676 ?
W2 O20 P7 O21 4(3) . . . 3_676 ?
O22 O20 P7 O21 60(3) 3_676 . . . ?
O21 O20 P7 O21 180.00(3) 3_676 . . . ?
W3 O20 P7 O21 55(4) . . . . ?
W2 O20 P7 O21 -176(3) . . . . ?
O21 O20 P7 O22 120(3) 3_676 . . 3_676 ?
W3 O20 P7 O22 -5(3) . . . 3_676 ?
W2 O20 P7 O22 124(4) . . . 3_676 ?
O22 O20 P7 O22 180.000(7) 3_676 . . . ?
O21 O20 P7 O22 -60(3) 3_676 . . . ?
W3 O20 P7 O22 175(3) . . . . ?
W2 O20 P7 O22 -56(4) . . . . ?
O22 O20 P7 O20 131(100) 3_676 . . 3_676 ?
O21 O20 P7 O20 -109(100) 3_676 . . 3_676 ?
W3 O20 P7 O20 126(100) . . . 3_676 ?
W2 O20 P7 O20 -105(100) . . . 3_676 ?
O45 O42 P8 O42 0(12) 3_777 . . 3_777 ?
O43 O42 P8 O42 0(13) 3_777 . . 3_777 ?
O44 O42 P8 O42 0(13) 3_777 . . 3_777 ?
W7 O42 P8 O42 0(10) . . . 3_777 ?
W8 O42 P8 O42 0(13) . . . 3_777 ?
O45 O42 P8 O45 180.000(6) 3_777 . . . ?
O43 O42 P8 O45 57(3) 3_777 . . . ?
O44 O42 P8 O45 -54(3) 3_777 . . . ?
W7 O42 P8 O45 -174(3) . . . . ?
W8 O42 P8 O45 59(4) . . . . ?
O43 O42 P8 O45 -123(3) 3_777 . . 3_777 ?
O44 O42 P8 O45 126(3) 3_777 . . 3_777 ?
W7 O42 P8 O45 6(3) . . . 3_777 ?
W8 O42 P8 O45 -121(4) . . . 3_777 ?
O45 O42 P8 O43 -57(3) 3_777 . . . ?
O43 O42 P8 O43 180.00(5) 3_777 . . . ?
O44 O42 P8 O43 69(3) 3_777 . . . ?
W7 O42 P8 O43 -51(4) . . . . ?
W8 O42 P8 O43 -178(3) . . . . ?
O45 O42 P8 O43 123(3) 3_777 . . 3_777 ?
O44 O42 P8 O43 -111(3) 3_777 . . 3_777 ?
W7 O42 P8 O43 129(4) . . . 3_777 ?
W8 O42 P8 O43 2(3) . . . 3_777 ?
O45 O42 P8 O44 54(3) 3_777 . . . ?
O43 O42 P8 O44 -69(3) 3_777 . . . ?
O44 O42 P8 O44 180.00(4) 3_777 . . . ?
W7 O42 P8 O44 60(4) . . . . ?
W8 O42 P8 O44 -66(4) . . . . ?
O45 O42 P8 O44 -126(3) 3_777 . . 3_777 ?
O43 O42 P8 O44 111(3) 3_777 . . 3_777 ?
W7 O42 P8 O44 -120(4) . . . 3_777 ?
W8 O42 P8 O44 114(4) . . . 3_777 ?
O44 O45 P8 O42 -125(3) 3_777 . . 3_777 ?
O43 O45 P8 O42 126(3) 3_777 . . 3_777 ?
W7 O45 P8 O42 6(3) 3_777 . . 3_777 ?
W12 O45 P8 O42 -125(4) 3_777 . . 3_777 ?
O42 O45 P8 O42 180.000(5) 3_777 . . . ?
O44 O45 P8 O42 55(3) 3_777 . . . ?
O43 O45 P8 O42 -54(3) 3_777 . . . ?
W7 O45 P8 O42 -174(3) 3_777 . . . ?
W12 O45 P8 O42 55(4) 3_777 . . . ?
O42 O45 P8 O45 107(100) 3_777 . . 3_777 ?
O44 O45 P8 O45 -18(100) 3_777 . . 3_777 ?
O43 O45 P8 O45 -128(100) 3_777 . . 3_777 ?
W7 O45 P8 O45 113(100) 3_777 . . 3_777 ?
W12 O45 P8 O45 -18(100) 3_777 . . 3_777 ?
O42 O45 P8 O43 54(3) 3_777 . . . ?
O44 O45 P8 O43 -70(3) 3_777 . . . ?
O43 O45 P8 O43 180.000(7) 3_777 . . . ?
W7 O45 P8 O43 61(4) 3_777 . . . ?
W12 O45 P8 O43 -70(4) 3_777 . . . ?
O42 O45 P8 O43 -126(3) 3_777 . . 3_777 ?
O44 O45 P8 O43 110(3) 3_777 . . 3_777 ?
W7 O45 P8 O43 -119(4) 3_777 . . 3_777 ?
W12 O45 P8 O43 110(4) 3_777 . . 3_777 ?
O42 O45 P8 O44 -55(3) 3_777 . . . ?
O44 O45 P8 O44 180.000(2) 3_777 . . . ?
O43 O45 P8 O44 70(3) 3_777 . . . ?
W7 O45 P8 O44 -49(4) 3_777 . . . ?
W12 O45 P8 O44 -180(3) 3_777 . . . ?
O42 O45 P8 O44 125(3) 3_777 . . 3_777 ?
O43 O45 P8 O44 -110(3) 3_777 . . 3_777 ?
W7 O45 P8 O44 131(4) 3_777 . . 3_777 ?
W12 O45 P8 O44 0(3) 3_777 . . 3_777 ?
O45 O43 P8 O42 -127(3) 3_777 . . 3_777 ?
W8 O43 P8 O42 3(3) 3_777 . . 3_777 ?
W11 O43 P8 O42 -131(4) . . . 3_777 ?
O42 O43 P8 O42 180.00(5) 3_777 . . . ?
O45 O43 P8 O42 53(3) 3_777 . . . ?
W8 O43 P8 O42 -177(3) 3_777 . . . ?
W11 O43 P8 O42 49(4) . . . . ?
O42 O43 P8 O45 -53(3) 3_777 . . . ?
O45 O43 P8 O45 180.000(9) 3_777 . . . ?
W8 O43 P8 O45 -51(4) 3_777 . . . ?
W11 O43 P8 O45 176(3) . . . . ?
O42 O43 P8 O45 127(3) 3_777 . . 3_777 ?
W8 O43 P8 O45 129(4) 3_777 . . 3_777 ?
W11 O43 P8 O45 -4(3) . . . 3_777 ?
O42 O43 P8 O43 -20(100) 3_777 . . 3_777 ?
O45 O43 P8 O43 -147(100) 3_777 . . 3_777 ?
W8 O43 P8 O43 -18(100) 3_777 . . 3_777 ?
W11 O43 P8 O43 -151(100) . . . 3_777 ?
O42 O43 P8 O44 64(3) 3_777 . . . ?
O45 O43 P8 O44 -63(3) 3_777 . . . ?
W8 O43 P8 O44 66(4) 3_777 . . . ?
W11 O43 P8 O44 -67(4) . . . . ?
O42 O43 P8 O44 -116(3) 3_777 . . 3_777 ?
O45 O43 P8 O44 117(3) 3_777 . . 3_777 ?
W8 O43 P8 O44 -114(4) 3_777 . . 3_777 ?
W11 O43 P8 O44 113(4) . . . 3_777 ?
O45 O44 P8 O42 128(3) 3_777 . . 3_777 ?
W9 O44 P8 O42 -1(3) 3_777 . . 3_777 ?
W12 O44 P8 O42 128(4) . . . 3_777 ?
O45 O44 P8 O42 -52(3) 3_777 . . . ?
O42 O44 P8 O42 180.00(4) 3_777 . . . ?
W9 O44 P8 O42 179(3) 3_777 . . . ?
W12 O44 P8 O42 -52(4) . . . . ?
O45 O44 P8 O45 180.000(3) 3_777 . . . ?
O42 O44 P8 O45 52(3) 3_777 . . . ?
W9 O44 P8 O45 51(4) 3_777 . . . ?
W12 O44 P8 O45 -180(3) . . . . ?
O42 O44 P8 O45 -128(3) 3_777 . . 3_777 ?
W9 O44 P8 O45 -129(4) 3_777 . . 3_777 ?
W12 O44 P8 O45 0(3) . . . 3_777 ?
O45 O44 P8 O43 66(3) 3_777 . . . ?
O42 O44 P8 O43 -61(3) 3_777 . . . ?
W9 O44 P8 O43 -63(4) 3_777 . . . ?
W12 O44 P8 O43 66(3) . . . . ?
O45 O44 P8 O43 -114(3) 3_777 . . 3_777 ?
O42 O44 P8 O43 119(3) 3_777 . . 3_777 ?
W9 O44 P8 O43 117(4) 3_777 . . 3_777 ?
W12 O44 P8 O43 -114(3) . . . 3_777 ?
O45 O44 P8 O44 0(100) 3_777 . . 3_777 ?
O42 O44 P8 O44 0(100) 3_777 . . 3_777 ?
W9 O44 P8 O44 0(100) 3_777 . . 3_777 ?
W12 O44 P8 O44 0(100) . . . 3_777 ?
O1 P1 C1 C2 73(3) . . . . ?
O3 P1 C1 C2 -53(3) . . . . ?
O2 P1 C1 C2 -163(3) . . . . ?
P1 C1 C2 P2 -89(4) . . . . ?
O4 P2 C2 C1 55(4) . . . . ?
O6 P2 C2 C1 -67(4) . . . . ?
O5 P2 C2 C1 174(3) . . . . ?
P1 O2 C3 C4 -85(4) . . . . ?
P1 O3 C5 C6 113(4) . . . . ?
P2 O5 C7 C8 -135(3) . . . . ?
P2 O6 C9 C10 177(3) . . . . ?
O8 P3 C11 C12 169(3) . . . . ?
O7 P3 C11 C12 -67(4) . . . . ?
O9 P3 C11 C12 58(4) . . . . ?
P3 C11 C12 P4 95(3) . . . . ?
O10 P4 C12 C11 -55(3) . . . . ?
O11 P4 C12 C11 73(3) . . . . ?
O12 P4 C12 C11 -173(3) . . . . ?
P3 O8 C13 C14 170(3) . . . . ?
P3 O9 C15 C16 -172(3) . . . . ?
P4 O11 C17 C18 -159(3) . . . . ?
P4 O12 C19 C20 165(3) . . . . ?
O14 P5 C21 C22 165(3) . . . . ?
O13 P5 C21 C22 -69(4) . . . . ?
O15 P5 C21 C22 49(4) . . . . ?
P5 C21 C22 P6 86(4) . . . . ?
O16 P6 C22 C21 -60(4) . . . . ?
O18 P6 C22 C21 60(4) . . . . ?
O17 P6 C22 C21 -177(3) . . . . ?
P5 O14 C23 C24 -180(3) . . . . ?
P5 O15 C25 C26 -176(3) . . . . ?
P6 O17 C27 C28 125(4) . . . . ?
P6 O18 C29 C30 138(4) . . . . ?
